data_7101535
loop_
_publ_author_name
P.Govindaswamy
D.Linder
J.Lacour
G.Suss-Fink
B.Therrien

_publ_section_title
;
Self-assembled hexanuclear arene ruthenium
metallo-prisms with unexpected double helical chirality
;
_journal_issue 45
_journal_name_full 'Chemical Communications'
_journal_paper_doi 10.1039/b610155k
_journal_year 2006
_chemical_formula_moiety 'C98H108Cl6N12Ru6, 6(CF3O3S), C3H6O'
_chemical_formula_sum 'C105 H114 Cl6 F18 N12 O19 Ru6 S6'
_chemical_formula_weight 3201.56
_chemical_name_common (Ru6(p-PriC6H4Me)6(tpt)2Cl6)(O3SCF3)6
_chemical_name_systematic
;
[Ru6(p-PriC6H4Me)6(tpt)2Cl6][O3SCF3]6
;
_space_group_IT_number 15
_symmetry_cell_setting monoclinic
_symmetry_space_group_name_Hall '-C 2yc'
_symmetry_space_group_name_H-M 'C 1 2/c 1'
_atom_sites_solution_hydrogens geom
_atom_sites_solution_primary direct
_atom_sites_solution_secondary difmap
_audit_creation_method SHELXL-97
_cell_angle_alpha 90.00
_cell_angle_beta 94.152(7)
_cell_angle_gamma 90.00
_cell_formula_units_Z 8
_cell_length_a 76.294(6)
_cell_length_b 18.2792(11)
_cell_length_c 19.1459(10)
_cell_measurement_reflns_used 8000
_cell_measurement_temperature 203(2)
_cell_measurement_theta_max 25.95
_cell_measurement_theta_min 2.05
_cell_volume 26631(3)
_computing_cell_refinement 'CELL (Stoe IPDS Software, 2000)'
_computing_data_collection 'EXPOSE (Stoe IPDS Software, 2000)'
_computing_data_reduction 'INTEGRATE (Stoe IPDS Software, 2000)'
_computing_molecular_graphics 'ORTEP-32 (Farrugia, 1997)'
_computing_publication_material 'SHELXL-97 (Sheldrick, 1997)'
_computing_structure_refinement 'SHELXL-97 (Sheldrick, 1997)'
_computing_structure_solution 'SHELXS-97 (Sheldrick, 1990)'
_diffrn_ambient_temperature 203(2)
_diffrn_detector_area_resol_mean 0.81\%A
_diffrn_measured_fraction_theta_full 0.965
_diffrn_measured_fraction_theta_max 0.965
_diffrn_measurement_device_type 'STOE IPDS'
_diffrn_measurement_method 'phi oscillation'
_diffrn_radiation_monochromator graphite
_diffrn_radiation_source 'fine-focus sealed tube'
_diffrn_radiation_type MoK\a
_diffrn_radiation_wavelength 0.71073
_diffrn_reflns_av_R_equivalents 0.0625
_diffrn_reflns_av_sigmaI/netI 0.1044
_diffrn_reflns_limit_h_max 93
_diffrn_reflns_limit_h_min -92
_diffrn_reflns_limit_k_max 22
_diffrn_reflns_limit_k_min -22
_diffrn_reflns_limit_l_max 23
_diffrn_reflns_limit_l_min -23
_diffrn_reflns_number 69317
_diffrn_reflns_theta_full 25.95
_diffrn_reflns_theta_max 25.95
_diffrn_reflns_theta_min 2.09
_diffrn_standards_decay_% 0
_diffrn_standards_interval_time 0
_diffrn_standards_number 0
_exptl_absorpt_coefficient_mu 0.966
_exptl_absorpt_correction_T_max 0.605
_exptl_absorpt_correction_T_min 0.334
_exptl_absorpt_correction_type empirical
_exptl_absorpt_process_details 'MULABS (PLATON03, Spek, 2003)'
_exptl_crystal_colour orange
_exptl_crystal_density_diffrn 1.597
_exptl_crystal_density_method 'not measured'
_exptl_crystal_description plate
_exptl_crystal_F_000 12832
_exptl_crystal_size_max 0.49
_exptl_crystal_size_mid 0.28
_exptl_crystal_size_min 0.17
_refine_diff_density_max 3.671
_refine_diff_density_min -12.411
_refine_diff_density_rms 0.283
_refine_ls_extinction_method none
_refine_ls_goodness_of_fit_ref 1.334
_refine_ls_hydrogen_treatment constr
_refine_ls_matrix_type full
_refine_ls_number_parameters 1257
_refine_ls_number_reflns 25133
_refine_ls_number_restraints 16
_refine_ls_restrained_S_all 1.334
_refine_ls_R_factor_all 0.1619
_refine_ls_R_factor_gt 0.1144
_refine_ls_shift/su_max 0.001
_refine_ls_shift/su_mean 0.000
_refine_ls_structure_factor_coef Fsqd
_refine_ls_weighting_details 'calc w=1/[\s^2^(Fo^2^)+(0.1596P)^2^] where P=(Fo^2^+2Fc^2^)/3'
_refine_ls_weighting_scheme calc
_refine_ls_wR_factor_gt 0.3127
_refine_ls_wR_factor_ref 0.3369
_reflns_number_gt 14128
_reflns_number_total 25133
_reflns_threshold_expression >2sigma(I)
_cod_data_source_file b610155k.txt
_cod_depositor_comments
;
The following automatic conversions were performed:
'_symmetry_cell_setting' value 'Monoclinic' changed to 'monoclinic'
according to '/home/saulius/struct/CIF-dictionaries/cif_core.dic'
dictionary named 'cif_core.dic' version 2.4.1 from 2010-06-29.

Automatic conversion script
Id: cif_fix_enum 1527 2010-12-29 10:47:43Z saulius 
;
_cod_original_sg_symbol_H-M 'C 2/c'
_cod_database_code 7101535

loop_
_symmetry_equiv_pos_as_xyz
'x, y, z'
'-x, y, -z+1/2'
'x+1/2, y+1/2, z'
'-x+1/2, y+1/2, -z+1/2'
'-x, -y, -z'
'x, -y, z-1/2'
'-x+1/2, -y+1/2, -z'
'x+1/2, -y+1/2, z-1/2'

loop_
_atom_site_label
_atom_site_type_symbol
_atom_site_fract_x
_atom_site_fract_y
_atom_site_fract_z
_atom_site_U_iso_or_equiv
_atom_site_adp_type
_atom_site_occupancy
_atom_site_symmetry_multiplicity
_atom_site_calc_flag
_atom_site_refinement_flags
C1 C 0.0436(2) 0.9940(8) 0.7638(9) 0.043(4) Uani 1 1 d .
C2 C 0.0294(2) 0.9456(8) 0.7548(8) 0.038(4) Uani 1 1 d .
H2 H 0.0262 0.9187 0.7931 0.046 Uiso 1 1 calc R
C3 C 0.0204(2) 0.9370(9) 0.6938(10) 0.045(4) Uani 1 1 d .
H3 H 0.0110 0.9046 0.6907 0.054 Uiso 1 1 calc R
C4 C 0.0248(2) 0.9767(9) 0.6304(9) 0.044(4) Uani 1 1 d .
C5 C 0.0389(2) 1.0223(8) 0.6386(10) 0.049(4) Uani 1 1 d .
H5 H 0.0424 1.0470 0.5996 0.058 Uiso 1 1 calc R
C6 C 0.0486(2) 1.0340(7) 0.7047(8) 0.038(3) Uani 1 1 d .
H6 H 0.0579 1.0670 0.7088 0.045 Uiso 1 1 calc R
C7 C 0.0542(3) 1.0007(10) 0.8348(9) 0.058(5) Uani 1 1 d .
H7 H 0.0552 0.9518 0.8557 0.070 Uiso 1 1 calc R
C8 C 0.0434(3) 1.0464(14) 0.8796(13) 0.081(7) Uani 1 1 d .
H8A H 0.0412 1.0930 0.8577 0.122 Uiso 1 1 calc R
H8B H 0.0496 1.0534 0.9245 0.122 Uiso 1 1 calc R
H8C H 0.0325 1.0222 0.8856 0.122 Uiso 1 1 calc R
C9 C 0.0727(3) 1.0320(12) 0.8324(13) 0.073(6) Uani 1 1 d .
H9A H 0.0789 1.0054 0.7987 0.110 Uiso 1 1 calc R
H9B H 0.0789 1.0276 0.8777 0.110 Uiso 1 1 calc R
H9C H 0.0720 1.0827 0.8192 0.110 Uiso 1 1 calc R
C10 C 0.0157(3) 0.9625(12) 0.5652(11) 0.065(5) Uani 1 1 d .
H10A H 0.0234 0.9389 0.5349 0.097 Uiso 1 1 calc R
H10B H 0.0116 1.0077 0.5444 0.097 Uiso 1 1 calc R
H10C H 0.0058 0.9312 0.5718 0.097 Uiso 1 1 calc R
C11 C 0.0618(2) 0.6329(8) 0.7815(9) 0.047(4) Uani 1 1 d .
C12 C 0.0573(2) 0.6010(9) 0.7139(10) 0.050(4) Uani 1 1 d .
H12 H 0.0654 0.5706 0.6942 0.060 Uiso 1 1 calc R
C13 C 0.0411(2) 0.6147(8) 0.6768(10) 0.049(4) Uani 1 1 d .
H13 H 0.0387 0.5942 0.6328 0.059 Uiso 1 1 calc R
C14 C 0.0282(2) 0.6605(8) 0.7067(10) 0.046(4) Uani 1 1 d .
C15 C 0.0327(2) 0.6934(9) 0.7736(9) 0.046(4) Uani 1 1 d .
H15 H 0.0248 0.7233 0.7946 0.055 Uiso 1 1 calc R
C16 C 0.0502(3) 0.6789(9) 0.8082(10) 0.052(4) Uani 1 1 d .
H16 H 0.0533 0.7024 0.8503 0.062 Uiso 1 1 calc R
C17 C 0.0798(3) 0.6171(10) 0.8192(12) 0.068(6) Uani 1 1 d .
H17 H 0.0886 0.6184 0.7843 0.081 Uiso 1 1 calc R
C18 C 0.0849(3) 0.6738(12) 0.8745(12) 0.076(7) Uani 1 1 d .
H18A H 0.0886 0.7177 0.8525 0.114 Uiso 1 1 calc R
H18B H 0.0943 0.6553 0.9055 0.114 Uiso 1 1 calc R
H18C H 0.0749 0.6844 0.9008 0.114 Uiso 1 1 calc R
C19 C 0.0791(4) 0.5370(12) 0.8487(16) 0.113(12) Uani 1 1 d .
H19A H 0.0711 0.5351 0.8849 0.170 Uiso 1 1 calc R
H19B H 0.0906 0.5228 0.8676 0.170 Uiso 1 1 calc R
H19C H 0.0752 0.5042 0.8116 0.170 Uiso 1 1 calc R
C20 C 0.0117(3) 0.6792(14) 0.6666(13) 0.078(7) Uani 1 1 d .
H20A H 0.0029 0.6438 0.6757 0.117 Uiso 1 1 calc R
H20B H 0.0136 0.6792 0.6175 0.117 Uiso 1 1 calc R
H20C H 0.0080 0.7269 0.6801 0.117 Uiso 1 1 calc R
C21 C 0.1059(2) 0.8393(8) 0.0336(9) 0.044(4) Uani 1 1 d .
C22 C 0.1155(2) 0.8838(7) 0.0850(9) 0.039(4) Uani 1 1 d .
H22 H 0.1091 0.9113 0.1154 0.047 Uiso 1 1 calc R
C23 C 0.1338(2) 0.8881(7) 0.0916(9) 0.041(4) Uani 1 1 d .
H23 H 0.1393 0.9172 0.1265 0.049 Uiso 1 1 calc R
C24 C 0.1439(2) 0.8490(9) 0.0467(8) 0.043(4) Uani 1 1 d .
C25 C 0.1354(2) 0.8056(8) -0.0059(8) 0.039(4) Uani 1 1 d .
H25 H 0.1421 0.7793 -0.0360 0.046 Uiso 1 1 calc R
C26 C 0.1164(3) 0.8009(8) -0.0145(8) 0.043(4) Uani 1 1 d .
H26 H 0.1110 0.7734 -0.0508 0.052 Uiso 1 1 calc R
C27 C 0.0869(2) 0.8335(10) 0.0238(11) 0.054(5) Uani 1 1 d .
H27 H 0.0839 0.7845 0.0057 0.065 Uiso 1 1 calc R
C28 C 0.0773(3) 0.8456(15) 0.0894(14) 0.086(7) Uani 1 1 d .
H28A H 0.0836 0.8216 0.1282 0.129 Uiso 1 1 calc R
H28B H 0.0657 0.8258 0.0830 0.129 Uiso 1 1 calc R
H28C H 0.0767 0.8971 0.0988 0.129 Uiso 1 1 calc R
C29 C 0.0806(4) 0.8910(17) -0.0334(15) 0.106(10) Uani 1 1 d .
H29A H 0.0686 0.8813 -0.0493 0.159 Uiso 1 1 calc R
H29B H 0.0878 0.8876 -0.0723 0.159 Uiso 1 1 calc R
H29C H 0.0815 0.9393 -0.0138 0.159 Uiso 1 1 calc R
C30 C 0.1634(3) 0.8487(10) 0.0564(11) 0.058(5) Uani 1 1 d .
H30A H 0.1681 0.8822 0.0239 0.086 Uiso 1 1 calc R
H30B H 0.1677 0.8004 0.0483 0.086 Uiso 1 1 calc R
H30C H 0.1670 0.8635 0.1034 0.086 Uiso 1 1 calc R
C31 C 0.1496(2) 0.5000(7) 0.0710(7) 0.030(3) Uani 1 1 d .
C32 C 0.1398(2) 0.4628(7) 0.1205(8) 0.041(4) Uani 1 1 d .
H32 H 0.1459 0.4397 0.1583 0.049 Uiso 1 1 calc R
C33 C 0.1214(2) 0.4596(7) 0.1142(9) 0.037(4) Uani 1 1 d .
H33 H 0.1154 0.4366 0.1486 0.045 Uiso 1 1 calc R
C34 C 0.1119(3) 0.4919(9) 0.0548(10) 0.051(5) Uani 1 1 d .
C35 C 0.1216(2) 0.5280(8) 0.0063(8) 0.041(4) Uani 1 1 d .
H35 H 0.1158 0.5509 -0.0321 0.050 Uiso 1 1 calc R
C36 C 0.1397(2) 0.5303(7) 0.0142(8) 0.038(4) Uani 1 1 d .
H36 H 0.1456 0.5534 -0.0204 0.045 Uiso 1 1 calc R
C37 C 0.1694(2) 0.5073(7) 0.0778(9) 0.039(4) Uani 1 1 d .
H37 H 0.1720 0.5598 0.0806 0.047 Uiso 1 1 calc R
C38 C 0.1771(3) 0.4795(9) 0.0116(11) 0.061(5) Uani 1 1 d .
H38A H 0.1752 0.4277 0.0075 0.091 Uiso 1 1 calc R
H38B H 0.1895 0.4896 0.0140 0.091 Uiso 1 1 calc R
H38C H 0.1715 0.5037 -0.0285 0.091 Uiso 1 1 calc R
C39 C 0.1785(3) 0.4728(11) 0.1428(11) 0.063(5) Uani 1 1 d .
H39A H 0.1764 0.5019 0.1830 0.094 Uiso 1 1 calc R
H39B H 0.1909 0.4702 0.1376 0.094 Uiso 1 1 calc R
H39C H 0.1740 0.4244 0.1488 0.094 Uiso 1 1 calc R
C40 C 0.0925(3) 0.4938(12) 0.0496(14) 0.080(7) Uani 1 1 d .
H40A H 0.0881 0.4692 0.0077 0.119 Uiso 1 1 calc R
H40B H 0.0885 0.5437 0.0483 0.119 Uiso 1 1 calc R
H40C H 0.0882 0.4697 0.0896 0.119 Uiso 1 1 calc R
C41 C 0.25381(18) 0.9929(6) 0.6455(8) 0.028(3) Uani 1 1 d .
C42 C 0.2454(2) 1.0120(7) 0.7074(8) 0.033(3) Uani 1 1 d .
H42 H 0.2499 0.9951 0.7509 0.040 Uiso 1 1 calc R
C43 C 0.2298(2) 1.0582(7) 0.7015(8) 0.032(3) Uani 1 1 d .
H43 H 0.2245 1.0718 0.7417 0.038 Uiso 1 1 calc R
C44 C 0.22282(19) 1.0822(7) 0.6364(8) 0.030(3) Uani 1 1 d .
C45 C 0.23082(19) 1.0611(7) 0.5759(9) 0.034(3) Uani 1 1 d .
H45 H 0.2261 1.0769 0.5323 0.041 Uiso 1 1 calc R
C46 C 0.24587(18) 1.0163(7) 0.5801(7) 0.027(3) Uani 1 1 d .
H46 H 0.2507 1.0017 0.5391 0.032 Uiso 1 1 calc R
C47 C 0.27047(19) 0.9487(7) 0.6542(8) 0.031(3) Uani 1 1 d .
H47 H 0.2684 0.9071 0.6849 0.037 Uiso 1 1 calc R
C48 C 0.2763(2) 0.9186(8) 0.5853(9) 0.042(4) Uani 1 1 d .
H48A H 0.2678 0.8840 0.5663 0.063 Uiso 1 1 calc R
H48B H 0.2875 0.8949 0.5934 0.063 Uiso 1 1 calc R
H48C H 0.2773 0.9581 0.5527 0.063 Uiso 1 1 calc R
C49 C 0.2848(2) 0.9947(9) 0.6897(11) 0.050(5) Uani 1 1 d .
H49A H 0.2864 1.0378 0.6623 0.075 Uiso 1 1 calc R
H49B H 0.2955 0.9672 0.6942 0.075 Uiso 1 1 calc R
H49C H 0.2815 1.0087 0.7353 0.075 Uiso 1 1 calc R
C50 C 0.2065(2) 1.1296(7) 0.6300(10) 0.041(4) Uani 1 1 d .
H50A H 0.1994 1.1198 0.6685 0.061 Uiso 1 1 calc R
H50B H 0.1998 1.1190 0.5867 0.061 Uiso 1 1 calc R
H50C H 0.2099 1.1803 0.6308 0.061 Uiso 1 1 calc R
C51 C 0.23205(18) 0.7263(7) 0.7857(7) 0.026(3) Uani 1 1 d .
C52 C 0.24752(17) 0.7591(7) 0.7564(8) 0.029(3) Uani 1 1 d .
H52 H 0.2538 0.7957 0.7807 0.035 Uiso 1 1 calc R
C53 C 0.25264(18) 0.7350(7) 0.6920(7) 0.028(3) Uani 1 1 d .
H53 H 0.2624 0.7561 0.6739 0.034 Uiso 1 1 calc R
C54 C 0.24326(19) 0.6787(6) 0.6526(7) 0.028(3) Uani 1 1 d .
C55 C 0.22854(19) 0.6488(7) 0.6811(7) 0.028(3) Uani 1 1 d .
H55 H 0.2224 0.6115 0.6572 0.033 Uiso 1 1 calc R
C56 C 0.22281(19) 0.6736(7) 0.7450(7) 0.029(3) Uani 1 1 d .
H56 H 0.2125 0.6543 0.7607 0.034 Uiso 1 1 calc R
C57 C 0.2261(2) 0.7550(8) 0.8543(8) 0.041(4) Uani 1 1 d .
H57 H 0.2286 0.8076 0.8560 0.049 Uiso 1 1 calc R
C58 C 0.2075(3) 0.7449(10) 0.8651(9) 0.055(5) Uani 1 1 d .
H58A H 0.2006 0.7764 0.8339 0.082 Uiso 1 1 calc R
H58B H 0.2054 0.7569 0.9126 0.082 Uiso 1 1 calc R
H58C H 0.2042 0.6949 0.8559 0.082 Uiso 1 1 calc R
C59 C 0.2387(3) 0.7172(9) 0.9127(9) 0.053(5) Uani 1 1 d .
H59A H 0.2440 0.6748 0.8935 0.079 Uiso 1 1 calc R
H59B H 0.2320 0.7027 0.9510 0.079 Uiso 1 1 calc R
H59C H 0.2477 0.7510 0.9291 0.079 Uiso 1 1 calc R
C60 C 0.2491(2) 0.6568(8) 0.5824(8) 0.042(4) Uani 1 1 d .
H60A H 0.2604 0.6334 0.5884 0.063 Uiso 1 1 calc R
H60B H 0.2499 0.6995 0.5536 0.063 Uiso 1 1 calc R
H60C H 0.2407 0.6234 0.5603 0.063 Uiso 1 1 calc R
C61 C 0.08633(19) 0.9368(7) 0.6503(7) 0.031(3) Uani 1 1 d .
H61 H 0.0870 0.9534 0.6963 0.037 Uiso 1 1 calc R
C62 C 0.10170(19) 0.9337(7) 0.6161(7) 0.028(3) Uani 1 1 d .
H62 H 0.1122 0.9493 0.6386 0.033 Uiso 1 1 calc R
C63 C 0.1013(2) 0.9071(7) 0.5484(7) 0.028(3) Uani 1 1 d .
C64 C 0.08467(19) 0.8886(7) 0.5167(7) 0.030(3) Uani 1 1 d .
H64 H 0.0835 0.8718 0.4708 0.035 Uiso 1 1 calc R
C65 C 0.0704(2) 0.8956(8) 0.5539(8) 0.037(3) Uani 1 1 d .
H65 H 0.0595 0.8845 0.5316 0.045 Uiso 1 1 calc R
C66 C 0.11717(19) 0.8975(7) 0.5108(7) 0.028(3) Uani 1 1 d .
C67 C 0.12969(17) 0.8534(6) 0.4159(7) 0.024(3) Uani 1 1 d .
C68 C 0.12883(19) 0.8213(6) 0.3452(7) 0.028(3) Uani 1 1 d .
C69 C 0.14332(17) 0.8112(7) 0.3103(8) 0.030(3) Uani 1 1 d .
H69 H 0.1543 0.8186 0.3333 0.036 Uiso 1 1 calc R
C70 C 0.1421(2) 0.7903(7) 0.2419(8) 0.035(3) Uani 1 1 d .
H70 H 0.1525 0.7832 0.2197 0.042 Uiso 1 1 calc R
C71 C 0.1124(2) 0.8066(8) 0.3079(8) 0.036(3) Uani 1 1 d .
H71 H 0.1020 0.8123 0.3295 0.043 Uiso 1 1 calc R
C72 C 0.1122(2) 0.7843(7) 0.2407(8) 0.032(3) Uani 1 1 d .
H72 H 0.1014 0.7716 0.2179 0.038 Uiso 1 1 calc R
C73 C 0.14659(18) 0.9016(6) 0.5054(7) 0.025(3) Uani 1 1 d .
C74 C 0.16431(17) 0.9214(6) 0.5365(7) 0.022(3) Uani 1 1 d .
C75 C 0.17906(19) 0.9098(7) 0.4961(7) 0.030(3) Uani 1 1 d .
H75 H 0.1775 0.8935 0.4501 0.036 Uiso 1 1 calc R
C76 C 0.19502(19) 0.9226(7) 0.5248(8) 0.033(3) Uani 1 1 d .
H76 H 0.2044 0.9123 0.4981 0.040 Uiso 1 1 calc R
C77 C 0.16777(19) 0.9502(7) 0.6024(7) 0.029(3) Uani 1 1 d .
H77 H 0.1586 0.9611 0.6304 0.035 Uiso 1 1 calc R
C78 C 0.18511(19) 0.9629(6) 0.6267(7) 0.026(3) Uani 1 1 d .
H78 H 0.1873 0.9818 0.6716 0.032 Uiso 1 1 calc R
C79 C 0.0737(2) 0.7061(8) 0.5739(8) 0.037(3) Uani 1 1 d .
H79 H 0.0625 0.7001 0.5525 0.045 Uiso 1 1 calc R
C80 C 0.0880(2) 0.6989(8) 0.5339(8) 0.037(3) Uani 1 1 d .
H80 H 0.0864 0.6877 0.4865 0.045 Uiso 1 1 calc R
C81 C 0.10470(19) 0.7085(7) 0.5651(7) 0.028(3) Uani 1 1 d .
C82 C 0.1066(2) 0.7298(8) 0.6361(7) 0.034(3) Uani 1 1 d .
H82 H 0.1176 0.7407 0.6575 0.040 Uiso 1 1 calc R
C83 C 0.09173(19) 0.7343(7) 0.6731(8) 0.032(3) Uani 1 1 d .
H83 H 0.0930 0.7463 0.7204 0.038 Uiso 1 1 calc R
C84 C 0.12045(17) 0.6978(6) 0.5264(7) 0.024(3) Uani 1 1 d .
C85 C 0.13331(18) 0.6571(6) 0.4321(7) 0.024(3) Uani 1 1 d .
C86 C 0.13236(18) 0.6266(6) 0.3591(7) 0.025(3) Uani 1 1 d .
C87 C 0.11596(17) 0.6155(7) 0.3226(7) 0.028(3) Uani 1 1 d .
H87 H 0.1056 0.6219 0.3445 0.033 Uiso 1 1 calc R
C88 C 0.1157(2) 0.5953(7) 0.2552(8) 0.035(3) Uani 1 1 d .
H88 H 0.1050 0.5850 0.2315 0.043 Uiso 1 1 calc R
C89 C 0.1472(2) 0.6160(7) 0.3249(8) 0.034(3) Uani 1 1 d .
H89 H 0.1582 0.6222 0.3484 0.041 Uiso 1 1 calc R
C90 C 0.1459(2) 0.5966(8) 0.2567(8) 0.038(3) Uani 1 1 d .
H90 H 0.1561 0.5882 0.2345 0.045 Uiso 1 1 calc R
C91 C 0.14991(19) 0.7052(6) 0.5228(7) 0.027(3) Uani 1 1 d .
C92 C 0.16734(18) 0.7261(7) 0.5579(7) 0.028(3) Uani 1 1 d .
C93 C 0.18234(19) 0.7191(7) 0.5209(7) 0.028(3) Uani 1 1 d .
H93 H 0.1817 0.7041 0.4744 0.034 Uiso 1 1 calc R
C94 C 0.19827(18) 0.7356(7) 0.5566(8) 0.031(3) Uani 1 1 d .
H94 H 0.2084 0.7332 0.5322 0.037 Uiso 1 1 calc R
C95 C 0.16883(19) 0.7472(7) 0.6273(7) 0.030(3) Uani 1 1 d .
H95 H 0.1589 0.7512 0.6525 0.037 Uiso 1 1 calc R
C96 C 0.18509(19) 0.7621(7) 0.6585(7) 0.030(3) Uani 1 1 d .
H96 H 0.1859 0.7777 0.7049 0.036 Uiso 1 1 calc R
C97 C 0.1964(3) 1.0613(11) 0.4038(10) 0.066(6) Uani 1 1 d .
C98 C 0.2134(4) 1.0162(10) 0.3823(11) 0.094(10) Uani 1 1 d .
H98A H 0.2197 1.0448 0.3503 0.141 Uiso 1 1 calc R
H98B H 0.2097 0.9711 0.3602 0.141 Uiso 1 1 calc R
H98C H 0.2209 1.0059 0.4235 0.141 Uiso 1 1 calc R
C99 C 0.1814(4) 1.074(2) 0.3613(16) 0.117(12) Uani 1 1 d .
H99A H 0.1765 1.1202 0.3731 0.176 Uiso 1 1 calc R
H99B H 0.1731 1.0358 0.3677 0.176 Uiso 1 1 calc R
H99C H 0.1843 1.0747 0.3133 0.176 Uiso 1 1 calc R
Cl1 Cl 0.06447(5) 0.83347(17) 0.75766(19) 0.0333(8) Uani 1 1 d .
Cl2 Cl 0.03974(5) 0.8026(2) 0.6188(2) 0.0397(8) Uani 1 1 d .
Cl3 Cl 0.10691(5) 0.66706(17) 0.09914(19) 0.0326(8) Uani 1 1 d .
Cl4 Cl 0.14859(5) 0.67904(16) 0.10785(19) 0.0309(7) Uani 1 1 d .
Cl5 Cl 0.23192(4) 0.84445(15) 0.58073(17) 0.0265(7) Uani 1 1 d .
Cl6 Cl 0.21542(4) 0.88197(15) 0.72406(17) 0.0260(7) Uani 1 1 d .
N1 N 0.07087(15) 0.9176(6) 0.6209(6) 0.029(2) Uani 1 1 d .
N2 N 0.07560(16) 0.7218(6) 0.6435(7) 0.033(3) Uani 1 1 d .
N3 N 0.12658(16) 0.7795(5) 0.2047(6) 0.029(3) Uani 1 1 d .
N4 N 0.13048(16) 0.5891(6) 0.2198(6) 0.030(3) Uani 1 1 d .
N5 N 0.19870(15) 0.9493(5) 0.5893(6) 0.025(2) Uani 1 1 d .
N6 N 0.20007(16) 0.7551(5) 0.6250(6) 0.026(2) Uani 1 1 d .
N7 N 0.13239(15) 0.9197(5) 0.5400(6) 0.025(2) Uani 1 1 d .
N8 N 0.11515(15) 0.8642(6) 0.4486(6) 0.028(2) Uani 1 1 d .
N9 N 0.14594(15) 0.8676(5) 0.4445(6) 0.025(2) Uani 1 1 d .
N10 N 0.13588(15) 0.7187(5) 0.5580(6) 0.025(2) Uani 1 1 d .
N11 N 0.11867(16) 0.6663(5) 0.4638(6) 0.028(2) Uani 1 1 d .
N12 N 0.14956(15) 0.6738(6) 0.4604(6) 0.026(2) Uani 1 1 d .
O1 O 0.1987(3) 1.0933(9) 0.4593(9) 0.091(6) Uani 1 1 d .
Ru1 Ru 0.047992(15) 0.91680(6) 0.67833(6) 0.0300(3) Uani 1 1 d .
Ru2 Ru 0.053677(15) 0.71944(6) 0.70496(6) 0.0312(3) Uani 1 1 d .
Ru3 Ru 0.126044(15) 0.77336(5) 0.09485(6) 0.0267(3) Uani 1 1 d .
Ru4 Ru 0.129517(15) 0.57272(5) 0.10960(6) 0.0275(3) Uani 1 1 d .
Ru5 Ru 0.225307(14) 0.96238(5) 0.63320(6) 0.0226(2) Uani 1 1 d .
Ru6 Ru 0.225171(14) 0.76667(5) 0.67799(5) 0.0205(2) Uani 1 1 d .
S106 S 0.23211(7) 0.5716(2) 0.1023(2) 0.0478(5) Uani 1 1 d .
S105 S 0.20054(7) 0.7926(2) 0.3405(2) 0.0478(5) Uani 1 1 d .
S104 S 0.13633(7) 0.3672(2) 0.3214(2) 0.0478(5) Uani 1 1 d .
S102 S 0.02875(7) 0.1760(2) 0.4440(2) 0.0478(5) Uani 1 1 d .
F104 F 0.0249(2) 0.2233(8) 0.5674(9) 0.1027(14) Uani 1 1 d .
F105 F 0.0129(2) 0.2898(9) 0.4893(9) 0.1027(14) Uani 1 1 d .
F106 F 0.0004(2) 0.1906(9) 0.5152(9) 0.1027(14) Uani 1 1 d .
F110 F 0.1626(2) 0.2745(9) 0.3264(9) 0.1027(14) Uani 1 1 d .
F111 F 0.1672(2) 0.3605(9) 0.3905(9) 0.1027(14) Uani 1 1 d .
F112 F 0.1688(2) 0.3659(9) 0.2824(9) 0.1027(14) Uani 1 1 d .
F113 F 0.1864(2) 0.6671(9) 0.3017(9) 0.1027(14) Uani 1 1 d .
F114 F 0.1856(2) 0.7470(9) 0.2209(9) 0.1027(14) Uani 1 1 d .
F115 F 0.2092(2) 0.6909(9) 0.2538(9) 0.1027(14) Uani 1 1 d .
F116 F 0.2008(2) 0.6248(9) 0.1114(9) 0.1027(14) Uani 1 1 d .
F117 F 0.2189(2) 0.7017(9) 0.0755(9) 0.1027(14) Uani 1 1 d .
F118 F 0.2086(2) 0.6201(9) 0.0065(9) 0.1027(14) Uani 1 1 d .
O104 O 0.0442(2) 0.2209(8) 0.4426(9) 0.0807(13) Uani 1 1 d .
O105 O 0.0313(2) 0.1084(8) 0.4784(8) 0.0807(13) Uani 1 1 d .
O106 O 0.0172(2) 0.1732(8) 0.3844(9) 0.0807(13) Uani 1 1 d .
O110 O 0.1368(2) 0.4432(9) 0.3281(9) 0.0807(13) Uani 1 1 d .
O111 O 0.1322(2) 0.3478(8) 0.2535(9) 0.0807(13) Uani 1 1 d .
O112 O 0.1302(2) 0.3340(8) 0.3814(9) 0.0807(13) Uani 1 1 d .
O113 O 0.2120(2) 0.8411(8) 0.3056(8) 0.0807(13) Uani 1 1 d .
O114 O 0.1843(2) 0.8246(8) 0.3529(9) 0.0807(13) Uani 1 1 d .
O115 O 0.2095(2) 0.7552(8) 0.3972(9) 0.0807(13) Uani 1 1 d .
O116 O 0.2456(2) 0.5918(8) 0.0566(9) 0.0807(13) Uani 1 1 d .
O117 O 0.2361(2) 0.5927(8) 0.1739(9) 0.0807(13) Uani 1 1 d .
O118 O 0.2244(2) 0.4994(8) 0.0912(8) 0.0807(13) Uani 1 1 d .
C106 C 0.2147(3) 0.6319(11) 0.0733(11) 0.064(3) Uani 1 1 d .
C105 C 0.1952(3) 0.7225(11) 0.2764(11) 0.064(3) Uani 1 1 d .
C104 C 0.1584(3) 0.3428(11) 0.3326(11) 0.064(3) Uani 1 1 d .
C102 C 0.0152(3) 0.2238(11) 0.5062(11) 0.064(3) Uani 1 1 d .
S103 S 0.1299 0.0142 0.2879 0.048 Uani 1 1 d .
O107 O 0.1455 0.0078 0.2514 0.081 Uani 1 1 d .
O108 O 0.1318 -0.0056 0.3595 0.081 Uani 1 1 d .
O109 O 0.1142 -0.0108 0.2499 0.081 Uani 1 1 d .
C103 C 0.1266 0.1119 0.2916 0.064 Uani 1 1 d .
F107 F 0.1128 0.1296 0.3265 0.103 Uani 1 1 d .
F108 F 0.1403 0.1458 0.3226 0.103 Uani 1 1 d .
F109 F 0.1239 0.1406 0.2277 0.103 Uani 1 1 d .
S101 S 0.0689 0.6912 0.3385 0.048 Uani 1 1 d D
O101 O 0.0762 0.7577 0.3138 0.081 Uani 1 1 d D
O102 O 0.0707 0.6817 0.4120 0.081 Uani 1 1 d D
O103 O 0.0721 0.6276 0.2978 0.081 Uani 1 1 d D
C101 C 0.0455 0.7053 0.3216 0.064 Uani 1 1 d D
F101 F 0.0362 0.6499 0.3437 0.103 Uani 1 1 d D
F102 F 0.0401 0.7646 0.3528 0.103 Uani 1 1 d D
F103 F 0.0412 0.7130 0.2533 0.103 Uani 1 1 d D

loop_
_atom_site_aniso_label
_atom_site_aniso_U_11
_atom_site_aniso_U_22
_atom_site_aniso_U_33
_atom_site_aniso_U_23
_atom_site_aniso_U_13
_atom_site_aniso_U_12
C1 0.046(10) 0.034(7) 0.051(10) 0.009(7) 0.022(8) 0.014(7)
C2 0.050(10) 0.039(8) 0.027(8) 0.006(6) 0.010(7) 0.015(7)
C3 0.030(8) 0.047(8) 0.060(12) 0.017(8) 0.015(8) 0.015(7)
C4 0.027(8) 0.067(10) 0.038(9) 0.014(8) -0.002(7) 0.020(7)
C5 0.049(10) 0.037(8) 0.059(12) 0.015(8) -0.005(9) 0.012(7)
C6 0.046(9) 0.028(7) 0.038(9) -0.001(6) 0.001(7) 0.007(6)
C7 0.086(16) 0.057(10) 0.029(9) -0.007(8) -0.006(9) 0.016(10)
C8 0.070(16) 0.107(18) 0.069(16) -0.001(13) 0.022(13) 0.001(13)
C9 0.059(14) 0.073(13) 0.086(17) -0.032(12) -0.002(12) 0.008(10)
C10 0.041(11) 0.081(13) 0.070(14) 0.023(11) -0.005(10) 0.006(9)
C11 0.055(11) 0.032(7) 0.052(11) 0.003(7) -0.009(9) -0.012(7)
C12 0.045(10) 0.051(9) 0.053(11) 0.004(8) 0.003(8) 0.005(7)
C13 0.050(11) 0.040(8) 0.058(12) -0.007(8) 0.010(9) -0.014(7)
C14 0.025(8) 0.044(8) 0.068(12) 0.013(8) 0.004(8) -0.012(6)
C15 0.043(10) 0.050(9) 0.049(11) 0.003(8) 0.031(8) -0.004(7)
C16 0.067(13) 0.049(9) 0.041(10) -0.001(8) 0.016(9) -0.010(8)
C17 0.073(15) 0.057(11) 0.068(14) -0.001(10) -0.030(11) 0.021(10)
C18 0.072(16) 0.088(15) 0.064(14) -0.013(11) -0.026(12) -0.012(12)
C19 0.14(3) 0.064(13) 0.13(2) -0.023(14) -0.07(2) 0.056(15)
C20 0.032(11) 0.113(18) 0.089(17) 0.028(14) -0.003(11) -0.015(10)
C21 0.057(11) 0.036(7) 0.037(9) 0.002(6) -0.013(8) 0.006(7)
C22 0.041(9) 0.021(6) 0.054(10) -0.007(6) -0.005(8) 0.002(6)
C23 0.047(10) 0.027(7) 0.046(10) 0.004(6) -0.008(8) -0.009(6)
C24 0.053(11) 0.048(8) 0.028(9) -0.001(7) 0.007(7) -0.014(7)
C25 0.041(9) 0.038(7) 0.038(9) 0.000(6) 0.012(7) 0.010(6)
C26 0.068(12) 0.036(7) 0.025(8) 0.006(6) -0.004(8) -0.005(7)
C27 0.043(10) 0.049(9) 0.068(13) -0.001(9) -0.010(9) 0.012(8)
C28 0.051(14) 0.12(2) 0.083(18) -0.001(15) -0.007(13) 0.020(13)
C29 0.062(16) 0.15(2) 0.10(2) 0.058(19) -0.024(15) 0.023(16)
C30 0.052(12) 0.048(9) 0.074(14) 0.003(9) 0.019(10) -0.021(8)
C31 0.036(8) 0.028(6) 0.028(8) -0.010(6) 0.009(6) 0.006(6)
C32 0.062(11) 0.028(7) 0.034(9) 0.000(6) 0.007(8) -0.004(7)
C33 0.041(9) 0.020(6) 0.052(10) -0.010(6) 0.011(7) -0.009(6)
C34 0.060(12) 0.039(8) 0.052(11) -0.029(8) 0.001(9) -0.025(8)
C35 0.058(11) 0.035(7) 0.029(9) -0.013(6) -0.015(8) -0.001(7)
C36 0.056(10) 0.033(7) 0.025(8) -0.014(6) 0.010(7) -0.004(7)
C37 0.037(9) 0.025(6) 0.055(10) -0.004(6) 0.000(8) 0.006(6)
C38 0.075(14) 0.042(9) 0.071(14) 0.013(9) 0.038(11) 0.004(9)
C39 0.049(12) 0.067(11) 0.067(14) -0.006(10) -0.023(10) 0.012(9)
C40 0.046(12) 0.082(14) 0.106(19) -0.032(13) -0.022(13) -0.011(10)
C41 0.029(7) 0.019(6) 0.036(8) 0.000(5) -0.003(6) -0.008(5)
C42 0.040(9) 0.028(6) 0.032(8) 0.000(6) 0.003(7) -0.012(6)
C43 0.041(8) 0.025(6) 0.031(8) -0.007(5) 0.005(6) -0.003(6)
C44 0.032(8) 0.022(6) 0.037(8) -0.001(5) -0.004(6) -0.007(5)
C45 0.029(8) 0.024(6) 0.049(10) 0.018(6) -0.008(7) -0.003(5)
C46 0.028(7) 0.028(6) 0.023(7) 0.006(5) 0.003(6) -0.007(5)
C47 0.030(8) 0.019(6) 0.043(9) -0.001(5) -0.003(6) 0.004(5)
C48 0.031(8) 0.044(8) 0.051(10) -0.003(7) 0.009(7) 0.007(6)
C49 0.027(8) 0.041(8) 0.080(14) -0.009(8) -0.012(9) 0.004(6)
C50 0.039(9) 0.022(6) 0.061(11) 0.004(6) 0.006(8) -0.002(6)
C51 0.030(7) 0.031(6) 0.016(7) 0.008(5) 0.004(5) 0.008(5)
C52 0.020(7) 0.025(6) 0.040(9) 0.004(6) -0.008(6) -0.004(5)
C53 0.025(7) 0.027(6) 0.031(8) -0.008(5) -0.008(6) 0.009(5)
C54 0.031(8) 0.020(6) 0.033(8) -0.004(5) -0.005(6) 0.005(5)
C55 0.036(8) 0.022(6) 0.026(7) -0.008(5) 0.003(6) -0.001(5)
C56 0.030(7) 0.026(6) 0.031(8) 0.005(5) 0.015(6) 0.002(5)
C57 0.059(11) 0.033(7) 0.029(8) 0.010(6) -0.002(8) 0.013(7)
C58 0.072(14) 0.061(10) 0.034(10) 0.014(8) 0.023(9) 0.022(9)
C59 0.071(13) 0.053(10) 0.031(9) 0.005(7) -0.010(9) 0.001(9)
C60 0.048(10) 0.045(8) 0.035(9) -0.016(7) 0.013(7) 0.010(7)
C61 0.034(8) 0.040(7) 0.019(7) -0.004(6) -0.003(6) -0.001(6)
C62 0.028(7) 0.029(6) 0.026(7) 0.000(5) 0.002(6) -0.007(5)
C63 0.040(8) 0.024(6) 0.022(7) 0.012(5) 0.010(6) 0.006(5)
C64 0.030(8) 0.042(7) 0.016(7) 0.002(5) -0.001(6) -0.010(6)
C65 0.026(8) 0.058(9) 0.027(8) 0.002(7) -0.003(6) -0.003(6)
C66 0.031(7) 0.023(6) 0.030(8) 0.006(5) 0.004(6) -0.002(5)
C67 0.023(7) 0.023(6) 0.027(7) -0.001(5) 0.000(5) 0.001(5)
C68 0.033(8) 0.023(6) 0.026(8) -0.007(5) -0.004(6) -0.004(5)
C69 0.016(6) 0.035(7) 0.038(9) -0.007(6) -0.003(6) -0.003(5)
C70 0.028(8) 0.036(7) 0.042(9) -0.011(6) 0.017(7) -0.001(6)
C71 0.028(8) 0.045(8) 0.032(9) -0.009(6) -0.009(6) 0.002(6)
C72 0.031(8) 0.026(6) 0.038(9) -0.005(6) 0.003(6) 0.001(5)
C73 0.029(7) 0.020(5) 0.023(7) 0.005(5) -0.007(6) -0.003(5)
C74 0.024(7) 0.025(6) 0.018(7) 0.002(5) 0.000(5) -0.006(5)
C75 0.033(8) 0.039(7) 0.017(7) -0.002(5) 0.003(6) 0.001(6)
C76 0.025(7) 0.036(7) 0.039(9) 0.006(6) 0.008(6) -0.006(6)
C77 0.030(7) 0.033(7) 0.024(7) -0.005(5) 0.004(6) 0.009(5)
C78 0.039(8) 0.015(5) 0.025(7) -0.003(5) -0.002(6) -0.001(5)
C79 0.024(7) 0.047(8) 0.040(9) -0.007(7) -0.006(6) 0.001(6)
C80 0.037(9) 0.052(8) 0.022(8) -0.010(6) -0.005(6) 0.007(7)
C81 0.029(7) 0.026(6) 0.029(8) -0.008(5) 0.005(6) 0.006(5)
C82 0.029(8) 0.049(8) 0.022(7) -0.008(6) 0.001(6) 0.009(6)
C83 0.032(8) 0.032(7) 0.032(8) -0.014(6) 0.005(6) 0.001(6)
C84 0.026(7) 0.020(5) 0.027(7) 0.006(5) 0.008(5) -0.001(5)
C85 0.029(7) 0.017(5) 0.025(7) 0.006(5) -0.002(5) -0.001(5)
C86 0.026(7) 0.024(6) 0.026(7) 0.000(5) -0.001(6) 0.001(5)
C87 0.014(6) 0.034(6) 0.036(8) -0.014(6) 0.005(6) -0.004(5)
C88 0.036(8) 0.031(7) 0.039(9) -0.013(6) 0.005(7) -0.004(6)
C89 0.029(8) 0.032(7) 0.039(9) -0.010(6) -0.005(6) -0.006(6)
C90 0.036(9) 0.050(8) 0.029(8) -0.007(7) 0.009(7) 0.006(7)
C91 0.042(8) 0.014(5) 0.023(7) 0.001(5) -0.004(6) -0.009(5)
C92 0.024(7) 0.030(6) 0.032(8) 0.000(6) 0.005(6) -0.010(5)
C93 0.034(8) 0.027(6) 0.023(7) -0.001(5) 0.006(6) -0.007(5)
C94 0.021(7) 0.040(7) 0.031(8) -0.001(6) 0.004(6) -0.005(5)
C95 0.028(7) 0.041(7) 0.024(8) -0.002(6) 0.005(6) 0.003(6)
C96 0.030(7) 0.036(7) 0.023(7) -0.003(6) 0.006(6) -0.004(6)
C97 0.102(19) 0.065(12) 0.029(10) 0.011(9) -0.005(11) -0.024(11)
C98 0.21(3) 0.045(10) 0.035(11) 0.009(8) 0.063(15) -0.013(14)
C99 0.08(2) 0.18(3) 0.08(2) 0.02(2) -0.028(16) -0.05(2)
Cl1 0.0350(19) 0.0325(16) 0.0317(19) -0.0024(13) -0.0017(15) 0.0017(13)
Cl2 0.035(2) 0.0482(19) 0.036(2) -0.0038(16) 0.0008(16) -0.0006(15)
Cl3 0.0305(18) 0.0284(15) 0.038(2) -0.0072(13) -0.0018(15) -0.0030(13)
Cl4 0.0326(18) 0.0236(14) 0.037(2) -0.0063(13) 0.0042(15) -0.0018(12)
Cl5 0.0352(18) 0.0224(13) 0.0229(17) -0.0007(12) 0.0081(13) -0.0047(12)
Cl6 0.0342(17) 0.0211(13) 0.0231(17) 0.0006(11) 0.0056(13) 0.0017(12)
N1 0.023(6) 0.036(6) 0.027(6) 0.002(5) -0.004(5) 0.002(5)
N2 0.026(6) 0.036(6) 0.037(7) -0.008(5) 0.006(5) 0.001(5)
N3 0.031(6) 0.022(5) 0.033(7) -0.011(5) 0.002(5) 0.002(4)
N4 0.029(6) 0.033(6) 0.029(7) -0.008(5) 0.004(5) 0.005(5)
N5 0.027(6) 0.023(5) 0.024(6) 0.007(4) -0.002(5) 0.000(4)
N6 0.034(6) 0.024(5) 0.019(6) 0.008(4) 0.001(5) 0.002(4)
N7 0.027(6) 0.027(5) 0.020(6) -0.003(4) -0.002(5) 0.003(4)
N8 0.022(6) 0.030(5) 0.030(7) -0.006(5) 0.000(5) 0.001(4)
N9 0.029(6) 0.021(5) 0.027(6) -0.002(4) 0.011(5) 0.001(4)
N10 0.026(6) 0.022(5) 0.027(6) 0.000(4) 0.005(5) -0.002(4)
N11 0.033(6) 0.019(5) 0.032(7) -0.001(4) 0.011(5) -0.001(4)
N12 0.026(6) 0.030(5) 0.021(6) 0.001(4) -0.002(5) -0.005(4)
O1 0.121(16) 0.087(11) 0.065(11) -0.007(9) 0.001(10) 0.042(10)
Ru1 0.0252(6) 0.0380(6) 0.0273(6) 0.0030(5) 0.0040(5) 0.0021(4)
Ru2 0.0253(6) 0.0357(6) 0.0333(7) -0.0067(5) 0.0065(5) -0.0006(4)
Ru3 0.0296(6) 0.0240(5) 0.0261(6) -0.0061(4) 0.0004(5) -0.0023(4)
Ru4 0.0323(6) 0.0231(5) 0.0271(6) -0.0063(4) 0.0025(5) -0.0038(4)
Ru5 0.0260(5) 0.0200(5) 0.0217(6) 0.0017(4) 0.0008(4) -0.0026(4)
Ru6 0.0231(5) 0.0196(4) 0.0189(5) -0.0006(4) 0.0024(4) -0.0025(4)
S106 0.0600(15) 0.0465(11) 0.0366(12) 0.0025(9) 0.0024(10) 0.0046(10)
S105 0.0600(15) 0.0465(11) 0.0366(12) 0.0025(9) 0.0024(10) 0.0046(10)
S104 0.0600(15) 0.0465(11) 0.0366(12) 0.0025(9) 0.0024(10) 0.0046(10)
S102 0.0600(15) 0.0465(11) 0.0366(12) 0.0025(9) 0.0024(10) 0.0046(10)
F104 0.085(3) 0.115(3) 0.107(4) -0.022(3) -0.002(3) 0.004(2)
F105 0.085(3) 0.115(3) 0.107(4) -0.022(3) -0.002(3) 0.004(2)
F106 0.085(3) 0.115(3) 0.107(4) -0.022(3) -0.002(3) 0.004(2)
F110 0.085(3) 0.115(3) 0.107(4) -0.022(3) -0.002(3) 0.004(2)
F111 0.085(3) 0.115(3) 0.107(4) -0.022(3) -0.002(3) 0.004(2)
F112 0.085(3) 0.115(3) 0.107(4) -0.022(3) -0.002(3) 0.004(2)
F113 0.085(3) 0.115(3) 0.107(4) -0.022(3) -0.002(3) 0.004(2)
F114 0.085(3) 0.115(3) 0.107(4) -0.022(3) -0.002(3) 0.004(2)
F115 0.085(3) 0.115(3) 0.107(4) -0.022(3) -0.002(3) 0.004(2)
F116 0.085(3) 0.115(3) 0.107(4) -0.022(3) -0.002(3) 0.004(2)
F117 0.085(3) 0.115(3) 0.107(4) -0.022(3) -0.002(3) 0.004(2)
F118 0.085(3) 0.115(3) 0.107(4) -0.022(3) -0.002(3) 0.004(2)
O104 0.087(4) 0.082(3) 0.073(3) 0.001(2) 0.000(3) 0.004(2)
O105 0.087(4) 0.082(3) 0.073(3) 0.001(2) 0.000(3) 0.004(2)
O106 0.087(4) 0.082(3) 0.073(3) 0.001(2) 0.000(3) 0.004(2)
O110 0.087(4) 0.082(3) 0.073(3) 0.001(2) 0.000(3) 0.004(2)
O111 0.087(4) 0.082(3) 0.073(3) 0.001(2) 0.000(3) 0.004(2)
O112 0.087(4) 0.082(3) 0.073(3) 0.001(2) 0.000(3) 0.004(2)
O113 0.087(4) 0.082(3) 0.073(3) 0.001(2) 0.000(3) 0.004(2)
O114 0.087(4) 0.082(3) 0.073(3) 0.001(2) 0.000(3) 0.004(2)
O115 0.087(4) 0.082(3) 0.073(3) 0.001(2) 0.000(3) 0.004(2)
O116 0.087(4) 0.082(3) 0.073(3) 0.001(2) 0.000(3) 0.004(2)
O117 0.087(4) 0.082(3) 0.073(3) 0.001(2) 0.000(3) 0.004(2)
O118 0.087(4) 0.082(3) 0.073(3) 0.001(2) 0.000(3) 0.004(2)
C106 0.073(7) 0.063(6) 0.055(6) -0.007(5) -0.003(5) -0.028(5)
C105 0.073(7) 0.063(6) 0.055(6) -0.007(5) -0.003(5) -0.028(5)
C104 0.073(7) 0.063(6) 0.055(6) -0.007(5) -0.003(5) -0.028(5)
C102 0.073(7) 0.063(6) 0.055(6) -0.007(5) -0.003(5) -0.028(5)
S103 0.060 0.046 0.037 0.003 0.002 0.005
O107 0.087 0.082 0.073 0.001 0.000 0.004
O108 0.087 0.082 0.073 0.001 0.000 0.004
O109 0.087 0.082 0.073 0.001 0.000 0.004
C103 0.073 0.063 0.055 -0.007 -0.003 -0.028
F107 0.085 0.115 0.107 -0.022 -0.002 0.004
F108 0.085 0.115 0.107 -0.022 -0.002 0.004
F109 0.085 0.115 0.107 -0.022 -0.002 0.004
S101 0.060 0.046 0.037 0.003 0.002 0.005
O101 0.087 0.082 0.073 0.001 0.000 0.004
O102 0.087 0.082 0.073 0.001 0.000 0.004
O103 0.087 0.082 0.073 0.001 0.000 0.004
C101 0.073 0.063 0.055 -0.007 -0.003 -0.028
F101 0.085 0.115 0.107 -0.022 -0.002 0.004
F102 0.085 0.115 0.107 -0.022 -0.002 0.004
F103 0.085 0.115 0.107 -0.022 -0.002 0.004

loop_
_atom_type_symbol
_atom_type_description
_atom_type_scat_dispersion_real
_atom_type_scat_dispersion_imag
_atom_type_scat_source
C C 0.0033 0.0016 'International Tables Vol C Tables 4.2.6.8 and 6.1.1.4'
H H 0.0000 0.0000 'International Tables Vol C Tables 4.2.6.8 and 6.1.1.4'
Cl Cl 0.1484 0.1585 'International Tables Vol C Tables 4.2.6.8 and 6.1.1.4'
F F 0.0171 0.0103 'International Tables Vol C Tables 4.2.6.8 and 6.1.1.4'
N N 0.0061 0.0033 'International Tables Vol C Tables 4.2.6.8 and 6.1.1.4'
O O 0.0106 0.0060 'International Tables Vol C Tables 4.2.6.8 and 6.1.1.4'
Ru Ru -1.2594 0.8363 'International Tables Vol C Tables 4.2.6.8 and 6.1.1.4'
S S 0.1246 0.1234 'International Tables Vol C Tables 4.2.6.8 and 6.1.1.4'

loop_
_geom_angle_atom_site_label_1
_geom_angle_atom_site_label_2
_geom_angle_atom_site_label_3
_geom_angle
C2 C1 C6 118.4(16)
C2 C1 C7 120.8(15)
C6 C1 C7 120.7(16)
C2 C1 Ru1 70.2(9)
C6 C1 Ru1 71.1(9)
C7 C1 Ru1 127.7(11)
C3 C2 C1 122.2(15)
C3 C2 Ru1 72.4(9)
C1 C2 Ru1 72.5(9)
C3 C2 H2 118.9
C1 C2 H2 118.9
Ru1 C2 H2 128.6
C2 C3 C4 122.4(17)
C2 C3 Ru1 72.3(10)
C4 C3 Ru1 72.2(9)
C2 C3 H3 118.8
C4 C3 H3 118.8
Ru1 C3 H3 129.3
C5 C4 C10 123.4(17)
C5 C4 C3 115.4(16)
C10 C4 C3 120.9(17)
C5 C4 Ru1 69.7(9)
C10 C4 Ru1 127.0(13)
C3 C4 Ru1 68.7(8)
C4 C5 C6 123.1(17)
C4 C5 Ru1 74.2(9)
C6 C5 Ru1 72.1(8)
C4 C5 H5 118.4
C6 C5 H5 118.4
Ru1 C5 H5 127.6
C1 C6 C5 118.4(15)
C1 C6 Ru1 71.3(8)
C5 C6 Ru1 69.6(8)
C1 C6 H6 120.8
C5 C6 H6 120.8
Ru1 C6 H6 130.8
C8 C7 C9 111.0(18)
C8 C7 C1 106.2(18)
C9 C7 C1 115.5(17)
C8 C7 H7 108.0
C9 C7 H7 108.0
C1 C7 H7 108.0
C7 C8 H8A 109.5
C7 C8 H8B 109.5
H8A C8 H8B 109.5
C7 C8 H8C 109.5
H8A C8 H8C 109.5
H8B C8 H8C 109.5
C7 C9 H9A 109.5
C7 C9 H9B 109.5
H9A C9 H9B 109.5
C7 C9 H9C 109.5
H9A C9 H9C 109.5
H9B C9 H9C 109.5
C4 C10 H10A 109.5
C4 C10 H10B 109.5
H10A C10 H10B 109.5
C4 C10 H10C 109.5
H10A C10 H10C 109.5
H10B C10 H10C 109.5
C16 C11 C12 118.1(17)
C16 C11 C17 122.1(17)
C12 C11 C17 119.7(17)
C16 C11 Ru2 69.1(10)
C12 C11 Ru2 69.9(9)
C17 C11 Ru2 130.2(13)
C13 C12 C11 121.8(17)
C13 C12 Ru2 71.4(9)
C11 C12 Ru2 72.0(9)
C13 C12 H12 119.1
C11 C12 H12 119.1
Ru2 C12 H12 130.2
C12 C13 C14 120.4(17)
C12 C13 Ru2 71.2(10)
C14 C13 Ru2 72.3(9)
C12 C13 H13 119.8
C14 C13 H13 119.8
Ru2 C13 H13 129.1
C15 C14 C20 120.9(18)
C15 C14 C13 117.9(16)
C20 C14 C13 120.8(19)
C15 C14 Ru2 69.8(9)
C20 C14 Ru2 126.6(13)
C13 C14 Ru2 69.6(9)
C16 C15 C14 118.7(15)
C16 C15 Ru2 68.5(9)
C14 C15 Ru2 72.3(9)
C16 C15 H15 120.6
C14 C15 H15 120.6
Ru2 C15 H15 131.2
C11 C16 C15 122.9(17)
C11 C16 Ru2 74.8(11)
C15 C16 Ru2 72.0(10)
C11 C16 H16 118.6
C15 C16 H16 118.6
Ru2 C16 H16 126.7
C18 C17 C19 113.6(19)
C18 C17 C11 112.1(17)
C19 C17 C11 107.0(18)
C18 C17 H17 108.0
C19 C17 H17 108.0
C11 C17 H17 108.0
C17 C18 H18A 109.5
C17 C18 H18B 109.5
H18A C18 H18B 109.5
C17 C18 H18C 109.5
H18A C18 H18C 109.5
H18B C18 H18C 109.5
C17 C19 H19A 109.5
C17 C19 H19B 109.5
H19A C19 H19B 109.5
C17 C19 H19C 109.5
H19A C19 H19C 109.5
H19B C19 H19C 109.5
C14 C20 H20A 109.5
C14 C20 H20B 109.5
H20A C20 H20B 109.5
C14 C20 H20C 109.5
H20A C20 H20C 109.5
H20B C20 H20C 109.5
C22 C21 C26 115.7(16)
C22 C21 C27 125.7(16)
C26 C21 C27 118.4(15)
C22 C21 Ru3 69.3(8)
C26 C21 Ru3 71.3(9)
C27 C21 Ru3 132.5(12)
C23 C22 C21 123.4(16)
C23 C22 Ru3 71.4(8)
C21 C22 Ru3 72.6(8)
C23 C22 H22 118.3
C21 C22 H22 118.3
Ru3 C22 H22 130.7
C22 C23 C24 120.7(15)
C22 C23 Ru3 71.1(8)
C24 C23 Ru3 71.9(9)
C22 C23 H23 119.6
C24 C23 H23 119.6
Ru3 C23 H23 129.9
C25 C24 C23 118.8(16)
C25 C24 C30 119.9(16)
C23 C24 C30 121.2(15)
C25 C24 Ru3 71.0(9)
C23 C24 Ru3 70.9(9)
C30 C24 Ru3 126.4(12)
C26 C25 C24 121.6(14)
C26 C25 Ru3 72.3(9)
C24 C25 Ru3 71.6(9)
C26 C25 H25 119.2
C24 C25 H25 119.2
Ru3 C25 H25 129.4
C25 C26 C21 119.6(14)
C25 C26 Ru3 69.3(9)
C21 C26 Ru3 70.8(9)
C25 C26 H26 120.2
C21 C26 H26 120.2
Ru3 C26 H26 132.7
C21 C27 C28 114.6(17)
C21 C27 C29 107.1(17)
C28 C27 C29 109.9(18)
C21 C27 H27 108.3
C28 C27 H27 108.3
C29 C27 H27 108.3
C27 C28 H28A 109.5
C27 C28 H28B 109.5
H28A C28 H28B 109.5
C27 C28 H28C 109.5
H28A C28 H28C 109.5
H28B C28 H28C 109.5
C27 C29 H29A 109.5
C27 C29 H29B 109.5
H29A C29 H29B 109.5
C27 C29 H29C 109.5
H29A C29 H29C 109.5
H29B C29 H29C 109.5
C24 C30 H30A 109.5
C24 C30 H30B 109.5
H30A C30 H30B 109.5
C24 C30 H30C 109.5
H30A C30 H30C 109.5
H30B C30 H30C 109.5
C32 C31 C36 115.5(15)
C32 C31 C37 123.6(14)
C36 C31 C37 120.9(14)
C32 C31 Ru4 69.8(8)
C36 C31 Ru4 70.8(8)
C37 C31 Ru4 129.4(9)
C31 C32 C33 122.2(15)
C31 C32 Ru4 72.2(8)
C33 C32 Ru4 71.0(8)
C31 C32 H32 118.9
C33 C32 H32 118.9
Ru4 C32 H32 130.7
C34 C33 C32 119.8(15)
C34 C33 Ru4 72.7(8)
C32 C33 Ru4 71.1(8)
C34 C33 H33 120.1
C32 C33 H33 120.1
Ru4 C33 H33 128.3
C35 C34 C33 117.5(16)
C35 C34 C40 121.6(19)
C33 C34 C40 120.6(18)
C35 C34 Ru4 70.5(8)
C33 C34 Ru4 69.1(8)
C40 C34 Ru4 126.0(13)
C34 C35 C36 121.2(16)
C34 C35 Ru4 72.5(9)
C36 C35 Ru4 71.4(8)
C34 C35 H35 119.4
C36 C35 H35 119.4
Ru4 C35 H35 129.2
C35 C36 C31 123.8(15)
C35 C36 Ru4 71.9(9)
C31 C36 Ru4 72.1(8)
C35 C36 H36 118.1
C31 C36 H36 118.1
Ru4 C36 H36 131.0
C38 C37 C31 110.1(14)
C38 C37 C39 111.2(15)
C31 C37 C39 115.4(15)
C38 C37 H37 106.5
C31 C37 H37 106.5
C39 C37 H37 106.5
C37 C38 H38A 109.5
C37 C38 H38B 109.5
H38A C38 H38B 109.5
C37 C38 H38C 109.5
H38A C38 H38C 109.5
H38B C38 H38C 109.5
C37 C39 H39A 109.5
C37 C39 H39B 109.5
H39A C39 H39B 109.5
C37 C39 H39C 109.5
H39A C39 H39C 109.5
H39B C39 H39C 109.5
C34 C40 H40A 109.5
C34 C40 H40B 109.5
H40A C40 H40B 109.5
C34 C40 H40C 109.5
H40A C40 H40C 109.5
H40B C40 H40C 109.5
C42 C41 C46 118.0(13)
C42 C41 C47 117.7(13)
C46 C41 C47 124.3(13)
C42 C41 Ru5 70.1(8)
C46 C41 Ru5 68.4(8)
C47 C41 Ru5 133.1(8)
C41 C42 C43 119.3(13)
C41 C42 Ru5 72.5(8)
C43 C42 Ru5 70.3(8)
C41 C42 H42 120.3
C43 C42 H42 120.3
Ru5 C42 H42 129.2
C44 C43 C42 120.7(14)
C44 C43 Ru5 71.6(8)
C42 C43 Ru5 71.1(7)
C44 C43 H43 119.6
C42 C43 H43 119.6
Ru5 C43 H43 130.3
C43 C44 C45 119.5(13)
C43 C44 C50 120.9(14)
C45 C44 C50 119.6(13)
C43 C44 Ru5 71.5(7)
C45 C44 Ru5 70.1(7)
C50 C44 Ru5 129.8(9)
C46 C45 C44 120.9(13)
C46 C45 Ru5 71.0(7)
C44 C45 Ru5 72.4(8)
C46 C45 H45 119.5
C44 C45 H45 119.5
Ru5 C45 H45 129.5
C45 C46 C41 121.4(14)
C45 C46 Ru5 71.1(8)
C41 C46 Ru5 74.1(8)
C45 C46 H46 119.3
C41 C46 H46 119.3
Ru5 C46 H46 127.6
C41 C47 C49 109.2(11)
C41 C47 C48 113.2(12)
C49 C47 C48 110.3(14)
C41 C47 H47 108.0
C49 C47 H47 108.0
C48 C47 H47 108.0
C47 C48 H48A 109.5
C47 C48 H48B 109.5
H48A C48 H48B 109.5
C47 C48 H48C 109.5
H48A C48 H48C 109.5
H48B C48 H48C 109.5
C47 C49 H49A 109.5
C47 C49 H49B 109.5
H49A C49 H49B 109.5
C47 C49 H49C 109.5
H49A C49 H49C 109.5
H49B C49 H49C 109.5
C44 C50 H50A 109.5
C44 C50 H50B 109.5
H50A C50 H50B 109.5
C44 C50 H50C 109.5
H50A C50 H50C 109.5
H50B C50 H50C 109.5
C56 C51 C52 117.0(12)
C56 C51 C57 123.6(13)
C52 C51 C57 119.2(13)
C56 C51 Ru6 68.6(7)
C52 C51 Ru6 69.6(7)
C57 C51 Ru6 128.8(9)
C53 C52 C51 119.6(12)
C53 C52 Ru6 70.6(8)
C51 C52 Ru6 71.4(7)
C53 C52 H52 120.2
C51 C52 H52 120.2
Ru6 C52 H52 130.3
C52 C53 C54 122.1(14)
C52 C53 Ru6 72.2(8)
C54 C53 Ru6 71.7(8)
C52 C53 H53 119.0
C54 C53 H53 119.0
Ru6 C53 H53 129.7
C55 C54 C53 117.4(13)
C55 C54 C60 123.0(12)
C53 C54 C60 119.6(13)
C55 C54 Ru6 70.4(8)
C53 C54 Ru6 69.9(7)
C60 C54 Ru6 128.7(10)
C54 C55 C56 121.6(12)
C54 C55 Ru6 72.4(7)
C56 C55 Ru6 70.1(7)
C54 C55 H55 119.2
C56 C55 H55 119.2
Ru6 C55 H55 131.3
C51 C56 C55 122.2(13)
C51 C56 Ru6 74.1(7)
C55 C56 Ru6 71.9(7)
C51 C56 H56 118.9
C55 C56 H56 118.9
Ru6 C56 H56 127.1
C58 C57 C51 115.6(14)
C58 C57 C59 113.1(14)
C51 C57 C59 105.0(13)
C58 C57 H57 107.6
C51 C57 H57 107.6
C59 C57 H57 107.6
C57 C58 H58A 109.5
C57 C58 H58B 109.5
H58A C58 H58B 109.5
C57 C58 H58C 109.5
H58A C58 H58C 109.5
H58B C58 H58C 109.5
C57 C59 H59A 109.5
C57 C59 H59B 109.5
H59A C59 H59B 109.5
C57 C59 H59C 109.5
H59A C59 H59C 109.5
H59B C59 H59C 109.5
C54 C60 H60A 109.5
C54 C60 H60B 109.5
H60A C60 H60B 109.5
C54 C60 H60C 109.5
H60A C60 H60C 109.5
H60B C60 H60C 109.5
N1 C61 C62 123.4(13)
N1 C61 H61 118.3
C62 C61 H61 118.3
C63 C62 C61 119.6(13)
C63 C62 H62 120.2
C61 C62 H62 120.2
C62 C63 C64 116.7(13)
C62 C63 C66 122.5(14)
C64 C63 C66 120.8(13)
C65 C64 C63 119.1(13)
C65 C64 H64 120.5
C63 C64 H64 120.5
N1 C65 C64 124.4(14)
N1 C65 H65 117.8
C64 C65 H65 117.8
N8 C66 N7 124.1(13)
N8 C66 C63 116.5(12)
N7 C66 C63 119.5(13)
N9 C67 N8 124.0(12)
N9 C67 C68 115.4(12)
N8 C67 C68 120.6(12)
C69 C68 C71 116.8(13)
C69 C68 C67 121.9(12)
C71 C68 C67 121.0(13)
C70 C69 C68 121.2(13)
C70 C69 H69 119.4
C68 C69 H69 119.4
C69 C70 N3 122.8(13)
C69 C70 H70 118.6
N3 C70 H70 118.6
C72 C71 C68 119.0(15)
C72 C71 H71 120.5
C68 C71 H71 120.5
N3 C72 C71 123.8(14)
N3 C72 H72 118.1
C71 C72 H72 118.1
N9 C73 N7 124.7(12)
N9 C73 C74 116.3(12)
N7 C73 C74 118.9(11)
C77 C74 C75 116.6(12)
C77 C74 C73 124.8(12)
C75 C74 C73 118.7(12)
C76 C75 C74 119.3(13)
C76 C75 H75 120.4
C74 C75 H75 120.4
C75 C76 N5 125.0(14)
C75 C76 H76 117.5
N5 C76 H76 117.5
C74 C77 C78 119.0(13)
C74 C77 H77 120.5
C78 C77 H77 120.5
N5 C78 C77 123.4(12)
N5 C78 H78 118.3
C77 C78 H78 118.3
N2 C79 C80 122.1(14)
N2 C79 H79 118.9
C80 C79 H79 118.9
C81 C80 C79 119.2(14)
C81 C80 H80 120.4
C79 C80 H80 120.4
C80 C81 C82 118.7(14)
C80 C81 C84 121.9(13)
C82 C81 C84 119.4(13)
C83 C82 C81 118.6(14)
C83 C82 H82 120.7
C81 C82 H82 120.7
N2 C83 C82 122.5(14)
N2 C83 H83 118.8
C82 C83 H83 118.8
N11 C84 N10 124.1(12)
N11 C84 C81 118.6(12)
N10 C84 C81 117.3(12)
N11 C85 N12 124.7(12)
N11 C85 C86 119.3(12)
N12 C85 C86 116.0(12)
C89 C86 C87 118.8(13)
C89 C86 C85 121.0(12)
C87 C86 C85 119.9(12)
C88 C87 C86 117.8(13)
C88 C87 H87 121.1
C86 C87 H87 121.1
C87 C88 N4 123.4(14)
C87 C88 H88 118.3
N4 C88 H88 118.3
C90 C89 C86 119.7(14)
C90 C89 H89 120.2
C86 C89 H89 120.2
N4 C90 C89 122.9(14)
N4 C90 H90 118.6
C89 C90 H90 118.6
N12 C91 N10 125.0(13)
N12 C91 C92 118.4(13)
N10 C91 C92 116.6(12)
C93 C92 C95 120.1(13)
C93 C92 C91 118.9(13)
C95 C92 C91 120.9(13)
C94 C93 C92 116.9(13)
C94 C93 H93 121.5
C92 C93 H93 121.5
N6 C94 C93 124.0(13)
N6 C94 H94 118.0
C93 C94 H94 118.0
C96 C95 C92 119.1(14)
C96 C95 H95 120.4
C92 C95 H95 120.4
C95 C96 N6 123.0(13)
C95 C96 H96 118.5
N6 C96 H96 118.5
O1 C97 C99 120(3)
O1 C97 C98 114(2)
C99 C97 C98 126(2)
C97 C98 H98A 109.5
C97 C98 H98B 109.5
H98A C98 H98B 109.5
C97 C98 H98C 109.5
H98A C98 H98C 109.5
H98B C98 H98C 109.5
C97 C99 H99A 109.5
C97 C99 H99B 109.5
H99A C99 H99B 109.5
C97 C99 H99C 109.5
H99A C99 H99C 109.5
H99B C99 H99C 109.5
Ru1 Cl1 Ru2 97.65(13)
Ru2 Cl2 Ru1 97.63(14)
Ru3 Cl3 Ru4 98.34(13)
Ru4 Cl4 Ru3 98.54(13)
Ru6 Cl5 Ru5 98.03(12)
Ru6 Cl6 Ru5 98.38(12)
C61 N1 C65 116.7(13)
C61 N1 Ru1 121.6(10)
C65 N1 Ru1 121.6(10)
C83 N2 C79 118.6(13)
C83 N2 Ru2 120.6(10)
C79 N2 Ru2 120.7(10)
C72 N3 C70 116.2(13)
C72 N3 Ru3 124.0(10)
C70 N3 Ru3 119.1(10)
C90 N4 C88 117.0(13)
C90 N4 Ru4 120.5(10)
C88 N4 Ru4 122.5(10)
C78 N5 C76 116.6(12)
C78 N5 Ru5 121.3(9)
C76 N5 Ru5 121.9(9)
C94 N6 C96 116.9(12)
C94 N6 Ru6 121.0(9)
C96 N6 Ru6 122.0(9)
C66 N7 C73 115.5(11)
C66 N8 C67 116.2(12)
C73 N9 C67 115.1(12)
C84 N10 C91 115.6(11)
C84 N11 C85 115.8(12)
C91 N12 C85 114.7(12)
N1 Ru1 C2 160.8(5)
N1 Ru1 C3 154.9(5)
C2 Ru1 C3 35.4(6)
N1 Ru1 C5 93.8(6)
C2 Ru1 C5 79.2(7)
C3 Ru1 C5 67.0(7)
N1 Ru1 C1 123.6(5)
C2 Ru1 C1 37.3(6)
C3 Ru1 C1 65.9(7)
C5 Ru1 C1 68.2(6)
N1 Ru1 C6 96.2(5)
C2 Ru1 C6 67.2(6)
C3 Ru1 C6 78.9(6)
C5 Ru1 C6 38.3(6)
C1 Ru1 C6 37.6(6)
N1 Ru1 C4 116.2(5)
C2 Ru1 C4 67.7(6)
C3 Ru1 C4 39.1(6)
C5 Ru1 C4 36.1(7)
C1 Ru1 C4 80.4(6)
C6 Ru1 C4 67.6(6)
N1 Ru1 Cl1 85.4(3)
C2 Ru1 Cl1 93.7(4)
C3 Ru1 Cl1 118.8(4)
C5 Ru1 Cl1 155.9(5)
C1 Ru1 Cl1 92.1(4)
C6 Ru1 Cl1 117.7(4)
C4 Ru1 Cl1 157.7(5)
N1 Ru1 Cl2 87.6(3)
C2 Ru1 Cl2 111.3(5)
C3 Ru1 Cl2 89.4(5)
C5 Ru1 Cl2 122.2(5)
C1 Ru1 Cl2 147.9(4)
C6 Ru1 Cl2 160.2(4)
C4 Ru1 Cl2 93.3(5)
Cl1 Ru1 Cl2 81.96(12)
N2 Ru2 C16 132.6(7)
N2 Ru2 C15 167.9(5)
C16 Ru2 C15 39.5(7)
N2 Ru2 C12 87.8(6)
C16 Ru2 C12 67.0(7)
C15 Ru2 C12 80.4(7)
N2 Ru2 C13 103.4(6)
C16 Ru2 C13 81.0(7)
C15 Ru2 C13 68.4(7)
C12 Ru2 C13 37.4(7)
N2 Ru2 C14 138.2(6)
C16 Ru2 C14 69.6(7)
C15 Ru2 C14 37.9(7)
C12 Ru2 C14 68.1(6)
C13 Ru2 C14 38.1(7)
N2 Ru2 C11 100.8(6)
C16 Ru2 C11 36.1(7)
C15 Ru2 C11 68.3(7)
C12 Ru2 C11 38.1(6)
C13 Ru2 C11 68.6(6)
C14 Ru2 C11 81.3(6)
N2 Ru2 Cl2 86.2(4)
C16 Ru2 Cl2 139.8(5)
C15 Ru2 Cl2 103.9(5)
C12 Ru2 Cl2 136.0(5)
C13 Ru2 Cl2 102.6(5)
C14 Ru2 Cl2 88.5(4)
C11 Ru2 Cl2 169.7(5)
N2 Ru2 Cl1 87.5(3)
C16 Ru2 Cl1 88.6(5)
C15 Ru2 Cl1 100.2(5)
C12 Ru2 Cl1 141.0(5)
C13 Ru2 Cl1 168.4(5)
C14 Ru2 Cl1 132.7(5)
C11 Ru2 Cl1 105.5(4)
Cl2 Ru2 Cl1 82.18(12)
N3 Ru3 C22 91.0(5)
N3 Ru3 C23 89.5(5)
C22 Ru3 C23 37.5(6)
N3 Ru3 C25 152.2(5)
C22 Ru3 C25 79.4(6)
C23 Ru3 C25 67.0(6)
N3 Ru3 C24 114.8(5)
C22 Ru3 C24 67.5(6)
C23 Ru3 C24 37.2(6)
C25 Ru3 C24 37.4(6)
N3 Ru3 C26 155.4(6)
C22 Ru3 C26 67.2(6)
C23 Ru3 C26 80.1(6)
C25 Ru3 C26 38.3(6)
C24 Ru3 C26 68.6(6)
N3 Ru3 C21 117.5(6)
C22 Ru3 C21 38.1(6)
C23 Ru3 C21 69.1(6)
C25 Ru3 C21 69.2(6)
C24 Ru3 C21 82.2(7)
C26 Ru3 C21 37.9(6)
N3 Ru3 Cl3 88.7(3)
C22 Ru3 Cl3 121.6(4)
C23 Ru3 Cl3 158.9(5)
C25 Ru3 Cl3 118.6(4)
C24 Ru3 Cl3 155.5(4)
C26 Ru3 Cl3 93.1(4)
C21 Ru3 Cl3 93.3(4)
N3 Ru3 Cl4 88.4(3)
C22 Ru3 Cl4 156.9(4)
C23 Ru3 Cl4 119.4(5)
C25 Ru3 Cl4 90.5(4)
C24 Ru3 Cl4 91.9(5)
C26 Ru3 Cl4 116.1(5)
C21 Ru3 Cl4 153.5(5)
Cl3 Ru3 Cl4 81.50(11)
N4 Ru4 C33 94.8(5)
N4 Ru4 C32 92.8(5)
C33 Ru4 C32 37.9(6)
N4 Ru4 C34 122.8(6)
C33 Ru4 C34 38.2(7)
C32 Ru4 C34 68.3(7)
N4 Ru4 C36 153.3(5)
C33 Ru4 C36 79.3(6)
C32 Ru4 C36 66.5(6)
C34 Ru4 C36 66.7(6)
N4 Ru4 C35 159.8(6)
C33 Ru4 C35 67.6(6)
C32 Ru4 C35 79.3(6)
C34 Ru4 C35 37.0(7)
C36 Ru4 C35 36.7(6)
N4 Ru4 C31 116.4(5)
C33 Ru4 C31 69.1(6)
C32 Ru4 C31 38.0(6)
C34 Ru4 C31 81.4(6)
C36 Ru4 C31 37.2(6)
C35 Ru4 C31 67.8(6)
N4 Ru4 Cl4 85.6(3)
C33 Ru4 Cl4 159.9(4)
C32 Ru4 Cl4 122.0(5)
C34 Ru4 Cl4 150.7(5)
C36 Ru4 Cl4 91.3(4)
C35 Ru4 Cl4 114.4(5)
C31 Ru4 Cl4 92.7(4)
N4 Ru4 Cl3 87.4(3)
C33 Ru4 Cl3 118.5(4)
C32 Ru4 Cl3 156.3(5)
C34 Ru4 Cl3 91.8(5)
C36 Ru4 Cl3 118.4(4)
C35 Ru4 Cl3 92.5(4)
C31 Ru4 Cl3 155.2(4)
Cl4 Ru4 Cl3 81.59(11)
N5 Ru5 C46 124.1(5)
N5 Ru5 C45 96.1(5)
C46 Ru5 C45 37.9(5)
N5 Ru5 C42 152.6(5)
C46 Ru5 C42 67.8(5)
C45 Ru5 C42 80.4(5)
N5 Ru5 C43 115.1(5)
C46 Ru5 C43 80.2(5)
C45 Ru5 C43 67.1(6)
C42 Ru5 C43 38.6(5)
N5 Ru5 C44 92.3(4)
C46 Ru5 C44 68.1(5)
C45 Ru5 C44 37.5(6)
C42 Ru5 C44 68.3(5)
C43 Ru5 C44 36.9(5)
N5 Ru5 C41 161.6(5)
C46 Ru5 C41 37.5(5)
C45 Ru5 C41 67.9(5)
C42 Ru5 C41 37.5(5)
C43 Ru5 C41 68.3(5)
C44 Ru5 C41 80.5(5)
N5 Ru5 Cl6 83.1(3)
C46 Ru5 Cl6 151.7(4)
C45 Ru5 Cl6 160.7(4)
C42 Ru5 Cl6 91.5(4)
C43 Ru5 Cl6 95.7(4)
C44 Ru5 Cl6 123.2(4)
C41 Ru5 Cl6 115.0(4)
N5 Ru5 Cl5 87.6(3)
C46 Ru5 Cl5 91.7(4)
C45 Ru5 Cl5 118.2(4)
C42 Ru5 Cl5 118.1(4)
C43 Ru5 Cl5 156.7(4)
C44 Ru5 Cl5 155.5(4)
C41 Ru5 Cl5 92.0(3)
Cl6 Ru5 Cl5 81.11(10)
N6 Ru6 C56 95.5(5)
N6 Ru6 C55 90.9(5)
C56 Ru6 C55 38.0(5)
N6 Ru6 C53 150.0(4)
C56 Ru6 C53 80.6(5)
C55 Ru6 C53 67.7(5)
N6 Ru6 C52 162.9(5)
C56 Ru6 C52 68.6(5)
C55 Ru6 C52 80.4(5)
C53 Ru6 C52 37.1(5)
N6 Ru6 C54 112.5(5)
C56 Ru6 C54 68.5(5)
C55 Ru6 C54 37.3(5)
C53 Ru6 C54 38.4(5)
C52 Ru6 C54 68.6(5)
N6 Ru6 C51 124.0(5)
C56 Ru6 C51 37.3(5)
C55 Ru6 C51 67.9(5)
C53 Ru6 C51 68.6(5)
C52 Ru6 C51 39.0(5)
C54 Ru6 C51 81.5(5)
N6 Ru6 Cl6 88.3(3)
C56 Ru6 Cl6 115.5(4)
C55 Ru6 Cl6 153.2(4)
C53 Ru6 Cl6 120.4(3)
C52 Ru6 Cl6 92.9(4)
C54 Ru6 Cl6 158.7(4)
C51 Ru6 Cl6 90.5(3)
N6 Ru6 Cl5 85.7(3)
C56 Ru6 Cl5 162.6(4)
C55 Ru6 Cl5 124.8(4)
C53 Ru6 Cl5 89.7(4)
C52 Ru6 Cl5 111.4(4)
C54 Ru6 Cl5 95.0(4)
C51 Ru6 Cl5 149.2(4)
Cl6 Ru6 Cl5 81.81(11)
O116 S106 O117 113.4(10)
O116 S106 O118 116.2(10)
O117 S106 O118 116.1(10)
O116 S106 C106 101.6(10)
O117 S106 C106 103.6(10)
O118 S106 C106 103.3(9)
O115 S105 O114 117.1(10)
O115 S105 O113 112.0(10)
O114 S105 O113 113.2(10)
O115 S105 C105 104.6(10)
O114 S105 C105 104.7(11)
O113 S105 C105 103.6(10)
O111 S104 O110 110.5(10)
O111 S104 O112 126.8(10)
O110 S104 O112 111.2(10)
O111 S104 C104 101.8(11)
O110 S104 C104 103.0(10)
O112 S104 C104 99.4(10)
O106 S102 O105 114.1(10)
O106 S102 O104 118.5(10)
O105 S102 O104 115.2(10)
O106 S102 C102 101.3(10)
O105 S102 C102 100.1(10)
O104 S102 C102 103.7(9)
F116 C106 F117 105.9(19)
F116 C106 F118 105.5(18)
F117 C106 F118 104.7(18)
F116 C106 S106 112.0(15)
F117 C106 S106 114.6(15)
F118 C106 S106 113.3(16)
F115 C105 F114 107.5(19)
F115 C105 F113 103.3(18)
F114 C105 F113 106.5(18)
F115 C105 S105 112.9(16)
F114 C105 S105 113.0(15)
F113 C105 S105 113.0(16)
F110 C104 F111 101.8(19)
F110 C104 F112 94.3(19)
F111 C104 F112 103.5(18)
F110 C104 S104 118.6(14)
F111 C104 S104 118.6(18)
F112 C104 S104 116.3(16)
F105 C102 F106 112(2)
F105 C102 F104 106.7(17)
F106 C102 F104 107.9(19)
F105 C102 S102 111.2(16)
F106 C102 S102 113.2(14)
F104 C102 S102 105.3(17)
O108 S103 O109 115.7
O108 S103 O107 114.9
O109 S103 O107 115.2
O108 S103 C103 102.7
O109 S103 C103 102.8
O107 S103 C103 102.9
F108 C103 F107 106.9
F108 C103 F109 107.0
F107 C103 F109 107.0
F108 C103 S103 111.9
F107 C103 S103 112.3
F109 C103 S103 111.4
O102 S101 O103 115.7
O102 S101 O101 114.9
O103 S101 O101 115.2
O102 S101 C101 102.7
O103 S101 C101 102.8
O101 S101 C101 102.9
F102 C101 F101 106.9
F102 C101 F103 107.0
F101 C101 F103 107.0
F102 C101 S101 111.9
F101 C101 S101 112.3
F103 C101 S101 111.4

loop_
_geom_bond_atom_site_label_1
_geom_bond_atom_site_label_2
_geom_bond_distance
C1 C2 1.40(2)
C1 C6 1.42(2)
C1 C7 1.53(3)
C1 Ru1 2.204(16)
C2 C3 1.32(2)
C2 Ru1 2.175(16)
C2 H2 0.9300
C3 C4 1.47(2)
C3 Ru1 2.176(16)
C3 H3 0.9300
C4 C5 1.36(2)
C4 C10 1.41(3)
C4 Ru1 2.224(14)
C5 C6 1.44(2)
C5 Ru1 2.169(14)
C5 H5 0.9300
C6 Ru1 2.201(14)
C6 H6 0.9300
C7 C8 1.49(3)
C7 C9 1.53(3)
C7 H7 0.9800
C8 H8A 0.9600
C8 H8B 0.9600
C8 H8C 0.9600
C9 H9A 0.9600
C9 H9B 0.9600
C9 H9C 0.9600
C10 H10A 0.9600
C10 H10B 0.9600
C10 H10C 0.9600
C11 C16 1.35(3)
C11 C12 1.44(2)
C11 C17 1.53(3)
C11 Ru2 2.216(16)
C12 C13 1.41(3)
C12 Ru2 2.187(17)
C12 H12 0.9300
C13 C14 1.44(2)
C13 Ru2 2.190(15)
C13 H13 0.9300
C14 C15 1.44(3)
C14 C20 1.46(3)
C14 Ru2 2.226(15)
C15 C16 1.47(3)
C15 Ru2 2.194(15)
C15 H15 0.9300
C16 Ru2 2.146(18)
C16 H16 0.9300
C17 C18 1.51(3)
C17 C19 1.57(3)
C17 H17 0.9800
C18 H18A 0.9600
C18 H18B 0.9600
C18 H18C 0.9600
C19 H19A 0.9600
C19 H19B 0.9600
C19 H19C 0.9600
C20 H20A 0.9600
C20 H20B 0.9600
C20 H20C 0.9600
C21 C22 1.44(2)
C21 C26 1.44(2)
C21 C27 1.45(3)
C21 Ru3 2.220(15)
C22 C23 1.40(2)
C22 Ru3 2.177(13)
C22 H22 0.9300
C23 C24 1.39(2)
C23 Ru3 2.181(14)
C23 H23 0.9300
C24 C25 1.41(2)
C24 C30 1.48(3)
C24 Ru3 2.194(16)
C25 C26 1.45(2)
C25 Ru3 2.186(16)
C25 H25 0.9300
C26 Ru3 2.226(15)
C26 H26 0.9300
C27 C28 1.51(3)
C27 C29 1.57(3)
C27 H27 0.9800
C28 H28A 0.9600
C28 H28B 0.9600
C28 H28C 0.9600
C29 H29A 0.9600
C29 H29B 0.9600
C29 H29C 0.9600
C30 H30A 0.9600
C30 H30B 0.9600
C30 H30C 0.9600
C31 C32 1.42(2)
C31 C36 1.39(2)
C31 C37 1.51(2)
C31 Ru4 2.194(13)
C32 C33 1.40(2)
C32 Ru4 2.163(15)
C32 H32 0.9300
C33 C34 1.43(2)
C33 Ru4 2.163(13)
C33 H33 0.9300
C34 C35 1.40(3)
C34 C40 1.48(3)
C34 Ru4 2.211(14)
C35 C36 1.38(2)
C35 Ru4 2.185(14)
C35 H35 0.9300
C36 Ru4 2.178(14)
C36 H36 0.9300
C37 C38 1.52(2)
C37 C39 1.52(2)
C37 H37 0.9800
C38 H38A 0.9600
C38 H38B 0.9600
C38 H38C 0.9600
C39 H39A 0.9600
C39 H39B 0.9600
C39 H39C 0.9600
C40 H40A 0.9600
C40 H40B 0.9600
C40 H40C 0.9600
C41 C42 1.43(2)
C41 C46 1.417(19)
C41 C47 1.505(19)
C41 Ru5 2.241(14)
C42 C43 1.46(2)
C42 Ru5 2.209(14)
C42 H42 0.9300
C43 C44 1.39(2)
C43 Ru5 2.199(13)
C43 H43 0.9300
C44 C45 1.40(2)
C44 C50 1.52(2)
C44 Ru5 2.199(12)
C45 C46 1.41(2)
C45 Ru5 2.169(13)
C45 H45 0.9300
C46 Ru5 2.167(13)
C46 H46 0.9300
C47 C49 1.50(2)
C47 C48 1.53(2)
C47 H47 0.9800
C48 H48A 0.9600
C48 H48B 0.9600
C48 H48C 0.9600
C49 H49A 0.9600
C49 H49B 0.9600
C49 H49C 0.9600
C50 H50A 0.9600
C50 H50B 0.9600
C50 H50C 0.9600
C51 C56 1.398(19)
C51 C52 1.472(19)
C51 C57 1.51(2)
C51 Ru6 2.218(12)
C52 C53 1.39(2)
C52 Ru6 2.193(13)
C52 H52 0.9300
C53 C54 1.436(18)
C53 Ru6 2.172(13)
C53 H53 0.9300
C54 C55 1.40(2)
C54 C60 1.50(2)
C54 Ru6 2.196(13)
C55 C56 1.404(19)
C55 Ru6 2.170(12)
C55 H55 0.9300
C56 Ru6 2.146(13)
C56 H56 0.9300
C57 C58 1.47(3)
C57 C59 1.58(2)
C57 H57 0.9800
C58 H58A 0.9600
C58 H58B 0.9600
C58 H58C 0.9600
C59 H59A 0.9600
C59 H59B 0.9600
C59 H59C 0.9600
C60 H60A 0.9600
C60 H60B 0.9600
C60 H60C 0.9600
C61 N1 1.318(18)
C61 C62 1.38(2)
C61 H61 0.9300
C62 C63 1.38(2)
C62 H62 0.9300
C63 C64 1.41(2)
C63 C66 1.465(19)
C64 C65 1.35(2)
C64 H64 0.9300
C65 N1 1.343(19)
C65 H65 0.9300
C66 N8 1.338(18)
C66 N7 1.316(17)
C67 N9 1.344(17)
C67 N8 1.326(17)
C67 C68 1.473(19)
C68 C69 1.35(2)
C68 C71 1.422(19)
C69 C70 1.36(2)
C69 H69 0.9300
C70 N3 1.353(19)
C70 H70 0.9300
C71 C72 1.35(2)
C71 H71 0.9300
C72 N3 1.340(18)
C72 H72 0.9300
C73 N9 1.320(17)
C73 N7 1.351(18)
C73 C74 1.482(17)
C74 C77 1.377(18)
C74 C75 1.426(19)
C75 C76 1.32(2)
C75 H75 0.9300
C76 N5 1.339(19)
C76 H76 0.9300
C77 C78 1.389(19)
C77 H77 0.9300
C78 N5 1.326(18)
C78 H78 0.9300
C79 N2 1.36(2)
C79 C80 1.38(2)
C79 H79 0.9300
C80 C81 1.38(2)
C80 H80 0.9300
C81 C82 1.41(2)
C81 C84 1.470(18)
C82 C83 1.38(2)
C82 H82 0.9300
C83 N2 1.337(18)
C83 H83 0.9300
C84 N11 1.329(17)
C84 N10 1.340(17)
C85 N11 1.320(18)
C85 N12 1.351(17)
C85 C86 1.501(19)
C86 C89 1.36(2)
C86 C87 1.403(18)
C87 C88 1.34(2)
C87 H87 0.9300
C88 N4 1.360(19)
C88 H88 0.9300
C89 C90 1.35(2)
C89 H89 0.9300
C90 N4 1.333(19)
C90 H90 0.9300
C91 N12 1.324(17)
C91 N10 1.328(18)
C91 C92 1.495(18)
C92 C93 1.395(19)
C92 C95 1.38(2)
C93 C94 1.384(19)
C93 H93 0.9300
C94 N6 1.354(18)
C94 H94 0.9300
C95 C96 1.365(19)
C95 H95 0.9300
C96 N6 1.356(18)
C96 H96 0.9300
C97 O1 1.21(2)
C97 C99 1.37(3)
C97 C98 1.62(4)
C98 H98A 0.9600
C98 H98B 0.9600
C98 H98C 0.9600
C99 H99A 0.9600
C99 H99B 0.9600
C99 H99C 0.9600
Cl1 Ru1 2.435(4)
Cl1 Ru2 2.433(3)
Cl2 Ru2 2.431(4)
Cl2 Ru1 2.439(4)
Cl3 Ru3 2.435(3)
Cl3 Ru4 2.437(3)
Cl4 Ru4 2.429(3)
Cl4 Ru3 2.435(3)
Cl5 Ru6 2.427(3)
Cl5 Ru5 2.446(3)
Cl6 Ru6 2.422(3)
Cl6 Ru5 2.438(3)
N1 Ru1 2.129(12)
N2 Ru2 2.114(12)
N3 Ru3 2.104(12)
N4 Ru4 2.126(12)
N5 Ru5 2.154(11)
N6 Ru6 2.112(12)
S106 O116 1.445(18)
S106 O117 1.436(17)
S106 O118 1.456(17)
S106 C106 1.78(2)
S105 O115 1.417(16)
S105 O114 1.403(18)
S105 O113 1.445(18)
S105 C105 1.80(2)
S104 O111 1.362(17)
S104 O110 1.395(16)
S104 O112 1.409(17)
S104 C104 1.74(2)
S102 O106 1.390(17)
S102 O105 1.408(16)
S102 O104 1.437(18)
S102 C102 1.85(2)
F104 C102 1.34(2)
F105 C102 1.26(2)
F106 C102 1.30(3)
F110 C104 1.30(2)
F111 C104 1.29(2)
F112 C104 1.36(3)
F113 C105 1.33(2)
F114 C105 1.33(3)
F115 C105 1.31(3)
F116 C106 1.34(3)
F117 C106 1.31(2)
F118 C106 1.35(2)
S103 O108 1.4151
S103 O109 1.4304
S103 O107 1.4317
S103 C103 1.8070
C103 F108 1.3183
C103 F107 1.3262
C103 F109 1.3325
S101 O102 1.4151
S101 O103 1.4303
S101 O101 1.4318
S101 C101 1.8070
C101 F102 1.3184
C101 F101 1.3262
C101 F103 1.3325

loop_
_geom_torsion_atom_site_label_1
_geom_torsion_atom_site_label_2
_geom_torsion_atom_site_label_3
_geom_torsion_atom_site_label_4
_geom_torsion
C6 C1 C2 C3 -1(2)
C7 C1 C2 C3 -177.8(15)
Ru1 C1 C2 C3 -55.0(14)
C6 C1 C2 Ru1 54.1(12)
C7 C1 C2 Ru1 -122.8(14)
C1 C2 C3 C4 1(2)
Ru1 C2 C3 C4 -54.3(14)
C1 C2 C3 Ru1 55.1(14)
C2 C3 C4 C5 1(2)
Ru1 C3 C4 C5 -53.3(13)
C2 C3 C4 C10 175.6(17)
Ru1 C3 C4 C10 121.3(16)
C2 C3 C4 Ru1 54.3(14)
C10 C4 C5 C6 -177.1(16)
C3 C4 C5 C6 -3(2)
Ru1 C4 C5 C6 -55.4(14)
C10 C4 C5 Ru1 -121.7(17)
C3 C4 C5 Ru1 52.8(12)
C2 C1 C6 C5 -1(2)
C7 C1 C6 C5 176.3(14)
Ru1 C1 C6 C5 53.0(12)
C2 C1 C6 Ru1 -53.7(12)
C7 C1 C6 Ru1 123.2(14)
C4 C5 C6 C1 3(2)
Ru1 C5 C6 C1 -53.8(12)
C4 C5 C6 Ru1 56.4(14)
C2 C1 C7 C8 -78(2)
C6 C1 C7 C8 105(2)
Ru1 C1 C7 C8 -165.8(14)
C2 C1 C7 C9 158.6(15)
C6 C1 C7 C9 -18(2)
Ru1 C1 C7 C9 71(2)
C16 C11 C12 C13 -2(3)
C17 C11 C12 C13 -179.0(17)
Ru2 C11 C12 C13 -53.4(15)
C16 C11 C12 Ru2 51.3(14)
C17 C11 C12 Ru2 -125.6(16)
C11 C12 C13 C14 -1(3)
Ru2 C12 C13 C14 -55.0(14)
C11 C12 C13 Ru2 53.7(15)
C12 C13 C14 C15 2(2)
Ru2 C13 C14 C15 -52.2(13)
C12 C13 C14 C20 175.7(17)
Ru2 C13 C14 C20 121.2(16)
C12 C13 C14 Ru2 54.5(14)
C20 C14 C15 C16 -173.5(16)
C13 C14 C15 C16 0(2)
Ru2 C14 C15 C16 -52.1(13)
C20 C14 C15 Ru2 -121.3(16)
C13 C14 C15 Ru2 52.1(13)
C12 C11 C16 C15 5(3)
C17 C11 C16 C15 -178.6(17)
Ru2 C11 C16 C15 56.2(15)
C12 C11 C16 Ru2 -51.6(14)
C17 C11 C16 Ru2 125.2(17)
C14 C15 C16 C11 -4(2)
Ru2 C15 C16 C11 -57.5(16)
C14 C15 C16 Ru2 53.9(13)
C16 C11 C17 C18 -17(3)
C12 C11 C17 C18 159.5(18)
Ru2 C11 C17 C18 72(3)
C16 C11 C17 C19 108(2)
C12 C11 C17 C19 -75(2)
Ru2 C11 C17 C19 -163.3(17)
C26 C21 C22 C23 -3(2)
C27 C21 C22 C23 -179.2(16)
Ru3 C21 C22 C23 52.6(13)
C26 C21 C22 Ru3 -55.8(11)
C27 C21 C22 Ru3 128.2(17)
C21 C22 C23 C24 1(2)
Ru3 C22 C23 C24 54.2(13)
C21 C22 C23 Ru3 -53.1(13)
C22 C23 C24 C25 0(2)
Ru3 C23 C24 C25 54.3(13)
C22 C23 C24 C30 -175.4(15)
Ru3 C23 C24 C30 -121.6(15)
C22 C23 C24 Ru3 -53.8(13)
C23 C24 C25 C26 0(2)
C30 C24 C25 C26 176.2(14)
Ru3 C24 C25 C26 54.5(13)
C23 C24 C25 Ru3 -54.3(13)
C30 C24 C25 Ru3 121.7(15)
C24 C25 C26 C21 -2(2)
Ru3 C25 C26 C21 51.7(12)
C24 C25 C26 Ru3 -54.2(13)
C22 C21 C26 C25 4(2)
C27 C21 C26 C25 -180.0(14)
Ru3 C21 C26 C25 -51.1(12)
C22 C21 C26 Ru3 54.8(11)
C27 C21 C26 Ru3 -128.9(14)
C22 C21 C27 C28 -29(2)
C26 C21 C27 C28 154.9(17)
Ru3 C21 C27 C28 65(2)
C22 C21 C27 C29 93(2)
C26 C21 C27 C29 -83(2)
Ru3 C21 C27 C29 -172.9(17)
C36 C31 C32 C33 -2.8(19)
C37 C31 C32 C33 177.3(12)
Ru4 C31 C32 C33 52.7(12)
C36 C31 C32 Ru4 -55.6(10)
C37 C31 C32 Ru4 124.6(12)
C31 C32 C33 C34 3(2)
Ru4 C32 C33 C34 56.1(11)
C31 C32 C33 Ru4 -53.3(12)
C32 C33 C34 C35 -2(2)
Ru4 C33 C34 C35 53.0(11)
C32 C33 C34 C40 -175.6(14)
Ru4 C33 C34 C40 -120.4(15)
C32 C33 C34 Ru4 -55.3(11)
C33 C34 C35 C36 2(2)
C40 C34 C35 C36 175.4(15)
Ru4 C34 C35 C36 54.4(12)
C33 C34 C35 Ru4 -52.3(11)
C40 C34 C35 Ru4 121.0(15)
C34 C35 C36 C31 -2(2)
Ru4 C35 C36 C31 52.5(12)
C34 C35 C36 Ru4 -54.9(12)
C32 C31 C36 C35 2.6(19)
C37 C31 C36 C35 -177.5(12)
Ru4 C31 C36 C35 -52.5(12)
C32 C31 C36 Ru4 55.1(10)
C37 C31 C36 Ru4 -125.1(12)
C32 C31 C37 C38 125.8(14)
C36 C31 C37 C38 -54.0(16)
Ru4 C31 C37 C38 -143.7(11)
C32 C31 C37 C39 -1(2)
C36 C31 C37 C39 179.1(13)
Ru4 C31 C37 C39 89.4(16)
C46 C41 C42 C43 -3.9(18)
C47 C41 C42 C43 176.6(11)
Ru5 C41 C42 C43 -54.3(11)
C46 C41 C42 Ru5 50.5(10)
C47 C41 C42 Ru5 -129.1(10)
C41 C42 C43 C44 1.7(19)
Ru5 C42 C43 C44 -53.7(11)
C41 C42 C43 Ru5 55.4(11)
C42 C43 C44 C45 0.4(19)
Ru5 C43 C44 C45 -53.1(11)
C42 C43 C44 C50 179.4(12)
Ru5 C43 C44 C50 125.9(12)
C42 C43 C44 Ru5 53.5(11)
C43 C44 C45 C46 -0.2(19)
C50 C44 C45 C46 -179.2(12)
Ru5 C44 C45 C46 -54.0(11)
C43 C44 C45 Ru5 53.7(11)
C50 C44 C45 Ru5 -125.2(11)
C44 C45 C46 C41 -2.1(19)
Ru5 C45 C46 C41 -56.8(11)
C44 C45 C46 Ru5 54.7(11)
C42 C41 C46 C45 4.1(18)
C47 C41 C46 C45 -176.3(12)
Ru5 C41 C46 C45 55.4(11)
C42 C41 C46 Ru5 -51.2(10)
C47 C41 C46 Ru5 128.3(12)
C42 C41 C47 C49 -68.2(17)
C46 C41 C47 C49 112.3(15)
Ru5 C41 C47 C49 -156.1(13)
C42 C41 C47 C48 168.5(12)
C46 C41 C47 C48 -11.0(18)
Ru5 C41 C47 C48 80.6(17)
C56 C51 C52 C53 -2.4(18)
C57 C51 C52 C53 -177.5(12)
Ru6 C51 C52 C53 -53.6(11)
C56 C51 C52 Ru6 51.2(10)
C57 C51 C52 Ru6 -123.9(11)
C51 C52 C53 C54 0.1(19)
Ru6 C52 C53 C54 -53.9(11)
C51 C52 C53 Ru6 54.0(10)
C52 C53 C54 C55 0.5(19)
Ru6 C53 C54 C55 -53.6(11)
C52 C53 C54 C60 178.1(12)
Ru6 C53 C54 C60 123.9(12)
C52 C53 C54 Ru6 54.1(11)
C53 C54 C55 C56 1.4(19)
C60 C54 C55 C56 -176.1(13)
Ru6 C54 C55 C56 -52.0(12)
C53 C54 C55 Ru6 53.4(10)
C60 C54 C55 Ru6 -124.1(13)
C52 C51 C56 C55 4.3(19)
C57 C51 C56 C55 179.2(12)
Ru6 C51 C56 C55 56.0(12)
C52 C51 C56 Ru6 -51.6(10)
C57 C51 C56 Ru6 123.2(12)
C54 C55 C56 C51 -4(2)
Ru6 C55 C56 C51 -57.0(11)
C54 C55 C56 Ru6 53.0(12)
C56 C51 C57 C58 -20.5(19)
C52 C51 C57 C58 154.2(13)
Ru6 C51 C57 C58 67.8(17)
C56 C51 C57 C59 104.8(16)
C52 C51 C57 C59 -80.4(15)
Ru6 C51 C57 C59 -166.8(11)
N1 C61 C62 C63 -2(2)
C61 C62 C63 C64 3.7(18)
C61 C62 C63 C66 -175.8(12)
C62 C63 C64 C65 -1.9(19)
C66 C63 C64 C65 177.6(13)
C63 C64 C65 N1 -2(2)
C62 C63 C66 N8 173.2(12)
C64 C63 C66 N8 -6.3(17)
C62 C63 C66 N7 -4.9(18)
C64 C63 C66 N7 175.6(12)
N9 C67 C68 C69 -3.9(18)
N8 C67 C68 C69 178.6(12)
N9 C67 C68 C71 -177.3(12)
N8 C67 C68 C71 5.2(19)
C71 C68 C69 C70 2(2)
C67 C68 C69 C70 -171.5(13)
C68 C69 C70 N3 1(2)
C69 C68 C71 C72 -1(2)
C67 C68 C71 C72 173.2(12)
C68 C71 C72 N3 -4(2)
N9 C73 C74 C77 -173.1(12)
N7 C73 C74 C77 7.5(18)
N9 C73 C74 C75 6.6(16)
N7 C73 C74 C75 -172.8(11)
C77 C74 C75 C76 4.2(18)
C73 C74 C75 C76 -175.5(12)
C74 C75 C76 N5 -3(2)
C75 C74 C77 C78 -3.0(18)
C73 C74 C77 C78 176.7(11)
C74 C77 C78 N5 0.7(19)
N2 C79 C80 C81 -1(2)
C79 C80 C81 C82 -4(2)
C79 C80 C81 C84 176.7(13)
C80 C81 C82 C83 5(2)
C84 C81 C82 C83 -175.1(12)
C81 C82 C83 N2 -3(2)
C80 C81 C84 N11 -11.6(19)
C82 C81 C84 N11 168.9(12)
C80 C81 C84 N10 170.4(12)
C82 C81 C84 N10 -9.0(17)
N11 C85 C86 C89 -179.7(12)
N12 C85 C86 C89 0.8(17)
N11 C85 C86 C87 6.8(17)
N12 C85 C86 C87 -172.8(11)
C89 C86 C87 C88 -0.4(19)
C85 C86 C87 C88 173.3(12)
C86 C87 C88 N4 -4(2)
C87 C86 C89 C90 1(2)
C85 C86 C89 C90 -172.3(12)
C86 C89 C90 N4 2(2)
N12 C91 C92 C93 6.8(17)
N10 C91 C92 C93 -174.4(11)
N12 C91 C92 C95 -168.8(12)
N10 C91 C92 C95 10.0(18)
C95 C92 C93 C94 -1.2(19)
C91 C92 C93 C94 -176.9(11)
C92 C93 C94 N6 3(2)
C93 C92 C95 C96 1(2)
C91 C92 C95 C96 176.5(12)
C92 C95 C96 N6 -2(2)
C62 C61 N1 C65 -2(2)
C62 C61 N1 Ru1 175.8(10)
C64 C65 N1 C61 4(2)
C64 C65 N1 Ru1 -173.8(11)
C82 C83 N2 C79 -2(2)
C82 C83 N2 Ru2 174.1(10)
C80 C79 N2 C83 3(2)
C80 C79 N2 Ru2 -172.4(11)
C71 C72 N3 C70 7.3(19)
C71 C72 N3 Ru3 -162.5(11)
C69 C70 N3 C72 -5.5(19)
C69 C70 N3 Ru3 164.8(11)
C89 C90 N4 C88 -6(2)
C89 C90 N4 Ru4 171.6(11)
C87 C88 N4 C90 7(2)
C87 C88 N4 Ru4 -170.6(11)
C77 C78 N5 C76 0.5(17)
C77 C78 N5 Ru5 -175.2(9)
C75 C76 N5 C78 0.8(19)
C75 C76 N5 Ru5 176.4(11)
C93 C94 N6 C96 -3.3(19)
C93 C94 N6 Ru6 172.5(10)
C95 C96 N6 C94 3.0(19)
C95 C96 N6 Ru6 -172.7(10)
N8 C66 N7 C73 -5.0(18)
C63 C66 N7 C73 173.0(11)
N9 C73 N7 C66 3.6(17)
C74 C73 N7 C66 -177.1(11)
N7 C66 N8 C67 0.3(18)
C63 C66 N8 C67 -177.7(11)
N9 C67 N8 C66 6.6(18)
C68 C67 N8 C66 -176.2(11)
N7 C73 N9 C67 2.4(17)
C74 C73 N9 C67 -176.9(10)
N8 C67 N9 C73 -7.8(17)
C68 C67 N9 C73 174.9(10)
N11 C84 N10 C91 -0.8(17)
C81 C84 N10 C91 177.1(11)
N12 C91 N10 C84 0.4(17)
C92 C91 N10 C84 -178.3(10)
N10 C84 N11 C85 -1.2(17)
C81 C84 N11 C85 -179.0(10)
N12 C85 N11 C84 3.7(17)
C86 C85 N11 C84 -175.9(10)
N10 C91 N12 C85 1.7(17)
C92 C91 N12 C85 -179.6(10)
N11 C85 N12 C91 -3.9(17)
C86 C85 N12 C91 175.6(10)
C61 N1 Ru1 C2 31(2)
C65 N1 Ru1 C2 -151.7(15)
C61 N1 Ru1 C3 137.6(14)
C65 N1 Ru1 C3 -45.2(19)
C61 N1 Ru1 C5 98.8(11)
C65 N1 Ru1 C5 -83.9(12)
C61 N1 Ru1 C1 32.5(12)
C65 N1 Ru1 C1 -150.2(11)
C61 N1 Ru1 C6 60.4(11)
C65 N1 Ru1 C6 -122.3(11)
C61 N1 Ru1 C4 128.4(11)
C65 N1 Ru1 C4 -54.3(12)
C61 N1 Ru1 Cl1 -57.0(10)
C65 N1 Ru1 Cl1 120.3(11)
C61 N1 Ru1 Cl2 -139.1(10)
C65 N1 Ru1 Cl2 38.2(11)
C3 C2 Ru1 N1 135.3(15)
C1 C2 Ru1 N1 2(2)
C1 C2 Ru1 C3 -133.3(14)
C3 C2 Ru1 C5 65.2(10)
C1 C2 Ru1 C5 -68.1(10)
C3 C2 Ru1 C1 133.3(14)
C3 C2 Ru1 C6 103.4(10)
C1 C2 Ru1 C6 -29.9(9)
C3 C2 Ru1 C4 29.4(10)
C1 C2 Ru1 C4 -104.0(10)
C3 C2 Ru1 Cl1 -138.1(9)
C1 C2 Ru1 Cl1 88.6(9)
C3 C2 Ru1 Cl2 -55.3(10)
C1 C2 Ru1 Cl2 171.4(8)
C2 C3 Ru1 N1 -147.0(12)
C4 C3 Ru1 N1 -13.0(19)
C4 C3 Ru1 C2 134.0(15)
C2 C3 Ru1 C5 -104.3(11)
C4 C3 Ru1 C5 29.7(10)
C2 C3 Ru1 C1 -28.9(9)
C4 C3 Ru1 C1 105.1(11)
C2 C3 Ru1 C6 -66.1(10)
C4 C3 Ru1 C6 67.9(10)
C2 C3 Ru1 C4 -134.0(15)
C2 C3 Ru1 Cl1 49.6(11)
C4 C3 Ru1 Cl1 -176.5(8)
C2 C3 Ru1 Cl2 130.0(9)
C4 C3 Ru1 Cl2 -96.0(10)
C4 C5 Ru1 N1 131.3(11)
C6 C5 Ru1 N1 -95.2(10)
C4 C5 Ru1 C2 -66.8(11)
C6 C5 Ru1 C2 66.8(11)
C4 C5 Ru1 C3 -32.0(11)
C6 C5 Ru1 C3 101.6(12)
C4 C5 Ru1 C1 -104.0(12)
C6 C5 Ru1 C1 29.6(10)
C4 C5 Ru1 C6 -133.5(17)
C6 C5 Ru1 C4 133.5(17)
C4 C5 Ru1 Cl1 -141.3(11)
C6 C5 Ru1 Cl1 -8(2)
C4 C5 Ru1 Cl2 41.7(13)
C6 C5 Ru1 Cl2 175.3(8)
C2 C1 Ru1 N1 -179.2(8)
C6 C1 Ru1 N1 49.7(11)
C7 C1 Ru1 N1 -65.0(16)
C6 C1 Ru1 C2 -131.1(14)
C7 C1 Ru1 C2 114.2(18)
C2 C1 Ru1 C3 27.5(9)
C6 C1 Ru1 C3 -103.7(11)
C7 C1 Ru1 C3 141.6(17)
C2 C1 Ru1 C5 101.1(11)
C6 C1 Ru1 C5 -30.1(10)
C7 C1 Ru1 C5 -144.8(17)
C2 C1 Ru1 C6 131.1(14)
C7 C1 Ru1 C6 -115(2)
C2 C1 Ru1 C4 65.6(10)
C6 C1 Ru1 C4 -65.5(10)
C7 C1 Ru1 C4 179.8(17)
C2 C1 Ru1 Cl1 -93.3(9)
C6 C1 Ru1 Cl1 135.6(9)
C7 C1 Ru1 Cl1 20.9(15)
C2 C1 Ru1 Cl2 -15.2(14)
C6 C1 Ru1 Cl2 -146.3(8)
C7 C1 Ru1 Cl2 99.0(17)
C1 C6 Ru1 N1 -140.3(10)
C5 C6 Ru1 N1 88.3(11)
C1 C6 Ru1 C2 29.7(10)
C5 C6 Ru1 C2 -101.7(12)
C1 C6 Ru1 C3 64.6(10)
C5 C6 Ru1 C3 -66.7(11)
C1 C6 Ru1 C5 131.4(15)
C5 C6 Ru1 C1 -131.4(15)
C1 C6 Ru1 C4 103.9(11)
C5 C6 Ru1 C4 -27.5(11)
C1 C6 Ru1 Cl1 -52.2(11)
C5 C6 Ru1 Cl1 176.4(9)
C1 C6 Ru1 Cl2 119.5(13)
C5 C6 Ru1 Cl2 -12(2)
C5 C4 Ru1 N1 -56.7(12)
C10 C4 Ru1 N1 60.5(18)
C3 C4 Ru1 N1 173.9(9)
C5 C4 Ru1 C2 102.7(12)
C10 C4 Ru1 C2 -140.2(18)
C3 C4 Ru1 C2 -26.8(10)
C5 C4 Ru1 C3 129.4(16)
C10 C4 Ru1 C3 -113(2)
C10 C4 Ru1 C5 117(2)
C3 C4 Ru1 C5 -129.4(16)
C5 C4 Ru1 C1 66.1(12)
C10 C4 Ru1 C1 -176.8(18)
C3 C4 Ru1 C1 -63.3(11)
C5 C4 Ru1 C6 29.1(11)
C10 C4 Ru1 C6 146.3(18)
C3 C4 Ru1 C6 -100.3(11)
C5 C4 Ru1 Cl1 137.6(12)
C10 C4 Ru1 Cl1 -105.2(18)
C3 C4 Ru1 Cl1 8.2(19)
C5 C4 Ru1 Cl2 -145.6(11)
C10 C4 Ru1 Cl2 -28.5(17)
C3 C4 Ru1 Cl2 84.9(10)
Ru2 Cl1 Ru1 N1 -93.9(3)
Ru2 Cl1 Ru1 C2 105.3(5)
Ru2 Cl1 Ru1 C3 79.1(6)
Ru2 Cl1 Ru1 C5 176.9(13)
Ru2 Cl1 Ru1 C1 142.6(5)
Ru2 Cl1 Ru1 C6 171.4(5)
Ru2 Cl1 Ru1 C4 73.2(13)
Ru2 Cl1 Ru1 Cl2 -5.72(14)
Ru2 Cl2 Ru1 N1 91.5(3)
Ru2 Cl2 Ru1 C2 -85.1(4)
Ru2 Cl2 Ru1 C3 -113.5(5)
Ru2 Cl2 Ru1 C5 -175.5(6)
Ru2 Cl2 Ru1 C1 -75.3(8)
Ru2 Cl2 Ru1 C6 -166.9(13)
Ru2 Cl2 Ru1 C4 -152.4(5)
Ru2 Cl2 Ru1 Cl1 5.73(14)
C83 N2 Ru2 C16 -37.5(13)
C79 N2 Ru2 C16 138.4(11)
C83 N2 Ru2 C15 -82(3)
C79 N2 Ru2 C15 94(3)
C83 N2 Ru2 C12 -93.0(11)
C79 N2 Ru2 C12 82.8(12)
C83 N2 Ru2 C13 -127.4(11)
C79 N2 Ru2 C13 48.4(12)
C83 N2 Ru2 C14 -146.0(10)
C79 N2 Ru2 C14 29.8(15)
C83 N2 Ru2 C11 -57.0(11)
C79 N2 Ru2 C11 118.8(11)
C83 N2 Ru2 Cl2 130.6(10)
C79 N2 Ru2 Cl2 -53.6(10)
C83 N2 Ru2 Cl1 48.2(10)
C79 N2 Ru2 Cl1 -135.9(11)
C11 C16 Ru2 N2 -34.0(14)
C15 C16 Ru2 N2 -166.8(8)
C11 C16 Ru2 C15 132.8(15)
C11 C16 Ru2 C12 29.6(10)
C15 C16 Ru2 C12 -103.2(11)
C11 C16 Ru2 C13 65.9(11)
C15 C16 Ru2 C13 -66.9(10)
C11 C16 Ru2 C14 103.6(11)
C15 C16 Ru2 C14 -29.2(9)
C15 C16 Ru2 C11 -132.8(15)
C11 C16 Ru2 Cl2 164.7(8)
C15 C16 Ru2 Cl2 31.9(13)
C11 C16 Ru2 Cl1 -119.2(10)
C15 C16 Ru2 Cl1 108.0(9)
C16 C15 Ru2 N2 54(3)
C14 C15 Ru2 N2 -78(3)
C14 C15 Ru2 C16 -131.9(14)
C16 C15 Ru2 C12 65.4(10)
C14 C15 Ru2 C12 -66.5(10)
C16 C15 Ru2 C13 102.4(11)
C14 C15 Ru2 C13 -29.5(10)
C16 C15 Ru2 C14 131.9(14)
C16 C15 Ru2 C11 27.7(9)
C14 C15 Ru2 C11 -104.2(10)
C16 C15 Ru2 Cl2 -159.4(9)
C14 C15 Ru2 Cl2 68.7(9)
C16 C15 Ru2 Cl1 -75.0(9)
C14 C15 Ru2 Cl1 153.1(9)
C13 C12 Ru2 N2 -115.5(11)
C11 C12 Ru2 N2 110.6(11)
C13 C12 Ru2 C16 105.8(13)
C11 C12 Ru2 C16 -28.1(11)
C13 C12 Ru2 C15 67.0(12)
C11 C12 Ru2 C15 -67.0(11)
C11 C12 Ru2 C13 -133.9(17)
C13 C12 Ru2 C14 29.6(11)
C11 C12 Ru2 C14 -104.4(12)
C13 C12 Ru2 C11 133.9(17)
C13 C12 Ru2 Cl2 -33.1(14)
C11 C12 Ru2 Cl2 -167.1(8)
C13 C12 Ru2 Cl1 161.3(9)
C11 C12 Ru2 Cl1 27.4(15)
C12 C13 Ru2 N2 68.0(12)
C14 C13 Ru2 N2 -159.9(10)
C12 C13 Ru2 C16 -63.8(12)
C14 C13 Ru2 C16 68.4(11)
C12 C13 Ru2 C15 -102.7(12)
C14 C13 Ru2 C15 29.4(11)
C14 C13 Ru2 C12 132.1(17)
C12 C13 Ru2 C14 -132.1(17)
C12 C13 Ru2 C11 -28.5(11)
C14 C13 Ru2 C11 103.6(12)
C12 C13 Ru2 Cl2 157.1(10)
C14 C13 Ru2 Cl2 -70.8(11)
C12 C13 Ru2 Cl1 -90(3)
C14 C13 Ru2 Cl1 42(3)
C15 C14 Ru2 N2 162.1(9)
C20 C14 Ru2 N2 -84(2)
C13 C14 Ru2 N2 30.1(14)
C15 C14 Ru2 C16 30.3(10)
C20 C14 Ru2 C16 144(2)
C13 C14 Ru2 C16 -101.7(12)
C20 C14 Ru2 C15 114(2)
C13 C14 Ru2 C15 -132.0(15)
C15 C14 Ru2 C12 102.9(11)
C20 C14 Ru2 C12 -143(2)
C13 C14 Ru2 C12 -29.1(11)
C15 C14 Ru2 C13 132.0(15)
C20 C14 Ru2 C13 -114(2)
C15 C14 Ru2 C11 65.7(10)
C20 C14 Ru2 C11 180(2)
C13 C14 Ru2 C11 -66.3(11)
C15 C14 Ru2 Cl2 -115.2(9)
C20 C14 Ru2 Cl2 -1.1(19)
C13 C14 Ru2 Cl2 112.8(10)
C15 C14 Ru2 Cl1 -37.4(12)
C20 C14 Ru2 Cl1 77(2)
C13 C14 Ru2 Cl1 -169.4(9)
C16 C11 Ru2 N2 155.2(11)
C12 C11 Ru2 N2 -72.2(11)
C17 C11 Ru2 N2 40.2(18)
C12 C11 Ru2 C16 132.6(16)
C17 C11 Ru2 C16 -115(2)
C16 C11 Ru2 C15 -30.1(11)
C12 C11 Ru2 C15 102.4(12)
C17 C11 Ru2 C15 -145.2(19)
C16 C11 Ru2 C12 -132.6(16)
C17 C11 Ru2 C12 112(2)
C16 C11 Ru2 C13 -104.5(12)
C12 C11 Ru2 C13 28.0(11)
C17 C11 Ru2 C13 140.4(19)
C16 C11 Ru2 C14 -67.2(12)
C12 C11 Ru2 C14 65.4(11)
C17 C11 Ru2 C14 177.8(18)
C16 C11 Ru2 Cl2 -72(3)
C12 C11 Ru2 Cl2 60(3)
C17 C11 Ru2 Cl2 172.6(19)
C16 C11 Ru2 Cl1 64.9(11)
C12 C11 Ru2 Cl1 -162.5(9)
C17 C11 Ru2 Cl1 -50.2(18)
Ru1 Cl2 Ru2 N2 -93.7(3)
Ru1 Cl2 Ru2 C16 72.7(8)
Ru1 Cl2 Ru2 C15 92.9(5)
Ru1 Cl2 Ru2 C12 -176.6(7)
Ru1 Cl2 Ru2 C13 163.5(5)
Ru1 Cl2 Ru2 C14 127.8(5)
Ru1 Cl2 Ru2 C11 133(3)
Ru1 Cl2 Ru2 Cl1 -5.73(14)
Ru1 Cl1 Ru2 N2 92.3(4)
Ru1 Cl1 Ru2 C16 -135.0(6)
Ru1 Cl1 Ru2 C15 -97.1(5)
Ru1 Cl1 Ru2 C12 175.7(8)
Ru1 Cl1 Ru2 C13 -109(3)
Ru1 Cl1 Ru2 C14 -74.8(6)
Ru1 Cl1 Ru2 C11 -167.2(5)
Ru1 Cl1 Ru2 Cl2 5.74(14)
C72 N3 Ru3 C22 65.8(10)
C70 N3 Ru3 C22 -103.7(10)
C72 N3 Ru3 C23 103.3(10)
C70 N3 Ru3 C23 -66.2(10)
C72 N3 Ru3 C25 134.6(12)
C70 N3 Ru3 C25 -34.8(16)
C72 N3 Ru3 C24 131.4(10)
C70 N3 Ru3 C24 -38.1(11)
C72 N3 Ru3 C26 38.8(18)
C70 N3 Ru3 C26 -130.7(14)
C72 N3 Ru3 C21 37.3(11)
C70 N3 Ru3 C21 -132.2(10)
C72 N3 Ru3 Cl3 -55.7(9)
C70 N3 Ru3 Cl3 134.8(9)
C72 N3 Ru3 Cl4 -137.3(10)
C70 N3 Ru3 Cl4 53.2(9)
C23 C22 Ru3 N3 87.9(10)
C21 C22 Ru3 N3 -136.6(11)
C21 C22 Ru3 C23 135.6(16)
C23 C22 Ru3 C25 -65.8(10)
C21 C22 Ru3 C25 69.7(11)
C23 C22 Ru3 C24 -28.7(10)
C21 C22 Ru3 C24 106.9(12)
C23 C22 Ru3 C26 -104.0(11)
C21 C22 Ru3 C26 31.6(11)
C23 C22 Ru3 C21 -135.6(16)
C23 C22 Ru3 Cl3 177.0(8)
C21 C22 Ru3 Cl3 -47.5(12)
C23 C22 Ru3 Cl4 -0.6(18)
C21 C22 Ru3 Cl4 135.0(11)
C22 C23 Ru3 N3 -92.3(10)
C24 C23 Ru3 N3 134.9(10)
C24 C23 Ru3 C22 -132.8(15)
C22 C23 Ru3 C25 103.0(11)
C24 C23 Ru3 C25 -29.8(10)
C22 C23 Ru3 C24 132.8(15)
C22 C23 Ru3 C26 65.3(11)
C24 C23 Ru3 C26 -67.5(11)
C22 C23 Ru3 C21 27.5(10)
C24 C23 Ru3 C21 -105.3(11)
C22 C23 Ru3 Cl3 -7.2(19)
C24 C23 Ru3 Cl3 -140.1(12)
C22 C23 Ru3 Cl4 179.7(8)
C24 C23 Ru3 Cl4 46.9(11)
C26 C25 Ru3 N3 -138.1(11)
C24 C25 Ru3 N3 -4.8(16)
C26 C25 Ru3 C22 -66.6(9)
C24 C25 Ru3 C22 66.7(10)
C26 C25 Ru3 C23 -103.7(9)
C24 C25 Ru3 C23 29.6(10)
C26 C25 Ru3 C24 -133.3(13)
C24 C25 Ru3 C26 133.3(13)
C26 C25 Ru3 C21 -28.4(8)
C24 C25 Ru3 C21 104.9(11)
C26 C25 Ru3 Cl3 53.7(9)
C24 C25 Ru3 Cl3 -173.0(9)
C26 C25 Ru3 Cl4 134.3(8)
C24 C25 Ru3 Cl4 -92.4(10)
C25 C24 Ru3 N3 177.5(8)
C23 C24 Ru3 N3 -51.3(11)
C30 C24 Ru3 N3 63.9(16)
C25 C24 Ru3 C22 -102.3(11)
C23 C24 Ru3 C22 28.9(9)
C30 C24 Ru3 C22 144.1(16)
C25 C24 Ru3 C23 -131.2(15)
C30 C24 Ru3 C23 115.2(18)
C23 C24 Ru3 C25 131.2(15)
C30 C24 Ru3 C25 -113.6(19)
C25 C24 Ru3 C26 -29.0(9)
C23 C24 Ru3 C26 102.2(11)
C30 C24 Ru3 C26 -142.6(16)
C25 C24 Ru3 C21 -65.7(10)
C23 C24 Ru3 C21 65.4(10)
C30 C24 Ru3 C21 -179.4(16)
C25 C24 Ru3 Cl3 14.9(18)
C23 C24 Ru3 Cl3 146.1(10)
C30 C24 Ru3 Cl3 -98.7(17)
C25 C24 Ru3 Cl4 88.4(9)
C23 C24 Ru3 Cl4 -140.5(9)
C30 C24 Ru3 Cl4 -25.3(15)
C25 C26 Ru3 N3 131.5(13)
C21 C26 Ru3 N3 -2.2(18)
C25 C26 Ru3 C22 102.0(9)
C21 C26 Ru3 C22 -31.7(9)
C25 C26 Ru3 C23 65.2(9)
C21 C26 Ru3 C23 -68.5(10)
C21 C26 Ru3 C25 -133.7(13)
C25 C26 Ru3 C24 28.4(9)
C21 C26 Ru3 C24 -105.4(11)
C25 C26 Ru3 C21 133.7(13)
C25 C26 Ru3 Cl3 -134.9(8)
C21 C26 Ru3 Cl3 91.4(9)
C25 C26 Ru3 Cl4 -52.9(9)
C21 C26 Ru3 Cl4 173.4(8)
C22 C21 Ru3 N3 50.8(12)
C26 C21 Ru3 N3 179.0(8)
C27 C21 Ru3 N3 -69.3(17)
C26 C21 Ru3 C22 128.2(15)
C27 C21 Ru3 C22 -120(2)
C22 C21 Ru3 C23 -27.1(10)
C26 C21 Ru3 C23 101.0(11)
C27 C21 Ru3 C23 -147.2(19)
C22 C21 Ru3 C25 -99.5(11)
C26 C21 Ru3 C25 28.7(9)
C27 C21 Ru3 C25 140.4(18)
C22 C21 Ru3 C24 -63.1(11)
C26 C21 Ru3 C24 65.0(10)
C27 C21 Ru3 C24 176.8(18)
C22 C21 Ru3 C26 -128.2(15)
C27 C21 Ru3 C26 111.8(19)
C22 C21 Ru3 Cl3 141.0(10)
C26 C21 Ru3 Cl3 -90.8(9)
C27 C21 Ru3 Cl3 20.9(17)
C22 C21 Ru3 Cl4 -141.5(9)
C26 C21 Ru3 Cl4 -13.4(17)
C27 C21 Ru3 Cl4 98(2)
Ru4 Cl3 Ru3 N3 -89.8(3)
Ru4 Cl3 Ru3 C22 179.8(5)
Ru4 Cl3 Ru3 C23 -175.0(13)
Ru4 Cl3 Ru3 C25 84.7(5)
Ru4 Cl3 Ru3 C24 74.4(12)
Ru4 Cl3 Ru3 C26 114.8(5)
Ru4 Cl3 Ru3 C21 152.7(5)
Ru4 Cl3 Ru3 Cl4 -1.16(13)
Ru4 Cl4 Ru3 N3 90.1(3)
Ru4 Cl4 Ru3 C22 179.0(12)
Ru4 Cl4 Ru3 C23 178.6(5)
Ru4 Cl4 Ru3 C25 -117.8(4)
Ru4 Cl4 Ru3 C24 -155.2(4)
Ru4 Cl4 Ru3 C26 -88.1(5)
Ru4 Cl4 Ru3 C21 -79.0(11)
Ru4 Cl4 Ru3 Cl3 1.16(13)
C90 N4 Ru4 C33 109.0(11)
C88 N4 Ru4 C33 -73.7(11)
C90 N4 Ru4 C32 71.0(11)
C88 N4 Ru4 C32 -111.7(11)
C90 N4 Ru4 C34 136.8(12)
C88 N4 Ru4 C34 -45.9(13)
C90 N4 Ru4 C36 33.3(17)
C88 N4 Ru4 C36 -149.4(12)
C90 N4 Ru4 C35 137.1(16)
C88 N4 Ru4 C35 -46(2)
C90 N4 Ru4 C31 39.9(12)
C88 N4 Ru4 C31 -142.8(10)
C90 N4 Ru4 Cl4 -50.9(10)
C88 N4 Ru4 Cl4 126.4(10)
C90 N4 Ru4 Cl3 -132.7(11)
C88 N4 Ru4 Cl3 44.6(10)
C34 C33 Ru4 N4 140.5(10)
C32 C33 Ru4 N4 -88.4(10)
C34 C33 Ru4 C32 -131.1(15)
C32 C33 Ru4 C34 131.1(15)
C34 C33 Ru4 C36 -65.8(11)
C32 C33 Ru4 C36 65.3(10)
C34 C33 Ru4 C35 -29.3(10)
C32 C33 Ru4 C35 101.7(11)
C34 C33 Ru4 C31 -103.0(11)
C32 C33 Ru4 C31 28.0(9)
C34 C33 Ru4 Cl4 -129.2(13)
C32 C33 Ru4 Cl4 1.9(19)
C34 C33 Ru4 Cl3 50.8(11)
C32 C33 Ru4 Cl3 -178.1(8)
C31 C32 Ru4 N4 -131.2(9)
C33 C32 Ru4 N4 94.2(10)
C31 C32 Ru4 C33 134.6(14)
C31 C32 Ru4 C34 104.4(10)
C33 C32 Ru4 C34 -30.1(10)
C31 C32 Ru4 C36 31.3(9)
C33 C32 Ru4 C36 -103.2(11)
C31 C32 Ru4 C35 67.5(10)
C33 C32 Ru4 C35 -67.1(10)
C33 C32 Ru4 C31 -134.6(14)
C31 C32 Ru4 Cl4 -44.7(10)
C33 C32 Ru4 Cl4 -179.2(8)
C31 C32 Ru4 Cl3 138.7(10)
C33 C32 Ru4 Cl3 4.2(17)
C35 C34 Ru4 N4 179.9(9)
C33 C34 Ru4 N4 -48.9(12)
C40 C34 Ru4 N4 64(2)
C35 C34 Ru4 C33 -131.3(16)
C40 C34 Ru4 C33 113(2)
C35 C34 Ru4 C32 -101.3(12)
C33 C34 Ru4 C32 29.9(9)
C40 C34 Ru4 C32 143(2)
C35 C34 Ru4 C36 -28.6(10)
C33 C34 Ru4 C36 102.7(11)
C40 C34 Ru4 C36 -144(2)
C33 C34 Ru4 C35 131.3(16)
C40 C34 Ru4 C35 -115(2)
C35 C34 Ru4 C31 -64.2(11)
C33 C34 Ru4 C31 67.0(10)
C40 C34 Ru4 C31 -180(2)
C35 C34 Ru4 Cl4 15.8(18)
C33 C34 Ru4 Cl4 147.1(9)
C40 C34 Ru4 Cl4 -100(2)
C35 C34 Ru4 Cl3 91.7(10)
C33 C34 Ru4 Cl3 -137.0(9)
C40 C34 Ru4 Cl3 -23.7(19)
C35 C36 Ru4 N4 145.9(11)
C31 C36 Ru4 N4 9.8(16)
C35 C36 Ru4 C33 66.6(9)
C31 C36 Ru4 C33 -69.5(9)
C35 C36 Ru4 C32 104.1(10)
C31 C36 Ru4 C32 -32.0(9)
C35 C36 Ru4 C34 28.8(9)
C31 C36 Ru4 C34 -107.3(10)
C31 C36 Ru4 C35 -136.1(13)
C35 C36 Ru4 C31 136.1(13)
C35 C36 Ru4 Cl4 -131.2(9)
C31 C36 Ru4 Cl4 92.7(8)
C35 C36 Ru4 Cl3 -50.1(10)
C31 C36 Ru4 Cl3 173.8(7)
C34 C35 Ru4 N4 0(2)
C36 C35 Ru4 N4 -133.1(15)
C34 C35 Ru4 C33 30.2(11)
C36 C35 Ru4 C33 -102.6(10)
C34 C35 Ru4 C32 67.9(11)
C36 C35 Ru4 C32 -64.8(9)
C36 C35 Ru4 C34 -132.8(15)
C34 C35 Ru4 C36 132.8(15)
C34 C35 Ru4 C31 105.9(11)
C36 C35 Ru4 C31 -26.9(9)
C34 C35 Ru4 Cl4 -171.6(10)
C36 C35 Ru4 Cl4 55.6(9)
C34 C35 Ru4 Cl3 -89.7(11)
C36 C35 Ru4 Cl3 137.5(8)
C32 C31 Ru4 N4 56.9(10)
C36 C31 Ru4 N4 -175.1(8)
C37 C31 Ru4 N4 -60.5(14)
C32 C31 Ru4 C33 -27.9(9)
C36 C31 Ru4 C33 100.0(10)
C37 C31 Ru4 C33 -145.3(15)
C36 C31 Ru4 C32 128.0(13)
C37 C31 Ru4 C32 -117.4(17)
C32 C31 Ru4 C34 -65.5(10)
C36 C31 Ru4 C34 62.5(10)
C37 C31 Ru4 C34 177.1(14)
C32 C31 Ru4 C36 -128.0(13)
C37 C31 Ru4 C36 114.6(16)
C32 C31 Ru4 C35 -101.3(10)
C36 C31 Ru4 C35 26.6(9)
C37 C31 Ru4 C35 141.3(15)
C32 C31 Ru4 Cl4 143.4(9)
C36 C31 Ru4 Cl4 -88.7(8)
C37 C31 Ru4 Cl4 26.0(13)
C32 C31 Ru4 Cl3 -141.0(9)
C36 C31 Ru4 Cl3 -13.0(15)
C37 C31 Ru4 Cl3 101.6(14)
Ru3 Cl4 Ru4 N4 -89.2(3)
Ru3 Cl4 Ru4 C33 178.9(13)
Ru3 Cl4 Ru4 C32 -179.8(5)
Ru3 Cl4 Ru4 C34 77.4(11)
Ru3 Cl4 Ru4 C36 117.4(5)
Ru3 Cl4 Ru4 C35 87.8(5)
Ru3 Cl4 Ru4 C31 154.5(4)
Ru3 Cl4 Ru4 Cl3 -1.16(13)
Ru3 Cl3 Ru4 N4 87.1(3)
Ru3 Cl3 Ru4 C33 -178.9(5)
Ru3 Cl3 Ru4 C32 178.2(11)
Ru3 Cl3 Ru4 C34 -150.2(5)
Ru3 Cl3 Ru4 C36 -85.8(5)
Ru3 Cl3 Ru4 C35 -113.1(5)
Ru3 Cl3 Ru4 C31 -76.9(9)
Ru3 Cl3 Ru4 Cl4 1.16(13)
C78 N5 Ru5 C46 -134.8(9)
C76 N5 Ru5 C46 49.8(11)
C78 N5 Ru5 C45 -107.2(10)
C76 N5 Ru5 C45 77.4(10)
C78 N5 Ru5 C42 -26.4(15)
C76 N5 Ru5 C42 158.2(11)
C78 N5 Ru5 C43 -39.7(10)
C76 N5 Ru5 C43 144.9(10)
C78 N5 Ru5 C44 -69.8(10)
C76 N5 Ru5 C44 114.8(10)
C78 N5 Ru5 C41 -136.0(13)
C76 N5 Ru5 C41 48.6(18)
C78 N5 Ru5 Cl6 53.4(8)
C76 N5 Ru5 Cl6 -122.0(9)
C78 N5 Ru5 Cl5 134.7(9)
C76 N5 Ru5 Cl5 -40.7(9)
C45 C46 Ru5 N5 48.6(10)
C41 C46 Ru5 N5 -179.4(7)
C41 C46 Ru5 C45 132.1(12)
C45 C46 Ru5 C42 -103.3(10)
C41 C46 Ru5 C42 28.8(8)
C45 C46 Ru5 C43 -65.1(9)
C41 C46 Ru5 C43 66.9(8)
C45 C46 Ru5 C44 -28.8(9)
C41 C46 Ru5 C44 103.3(8)
C45 C46 Ru5 C41 -132.1(12)
C45 C46 Ru5 Cl6 -148.8(8)
C41 C46 Ru5 Cl6 -16.8(12)
C45 C46 Ru5 Cl5 136.9(8)
C41 C46 Ru5 Cl5 -91.1(7)
C46 C45 Ru5 N5 -141.4(8)
C44 C45 Ru5 N5 85.8(8)
C44 C45 Ru5 C46 -132.8(13)
C46 C45 Ru5 C42 66.0(9)
C44 C45 Ru5 C42 -66.7(9)
C46 C45 Ru5 C43 103.9(9)
C44 C45 Ru5 C43 -28.8(8)
C46 C45 Ru5 C44 132.8(13)
C46 C45 Ru5 C41 29.2(8)
C44 C45 Ru5 C41 -103.6(9)
C46 C45 Ru5 Cl6 132.0(11)
C44 C45 Ru5 Cl6 -0.8(17)
C46 C45 Ru5 Cl5 -50.8(9)
C44 C45 Ru5 Cl5 176.4(7)
C41 C42 Ru5 N5 -150.7(9)
C43 C42 Ru5 N5 -19.5(14)
C41 C42 Ru5 C46 -28.7(7)
C43 C42 Ru5 C46 102.5(9)
C41 C42 Ru5 C45 -66.1(8)
C43 C42 Ru5 C45 65.1(9)
C41 C42 Ru5 C43 -131.2(12)
C41 C42 Ru5 C44 -103.1(8)
C43 C42 Ru5 C44 28.2(8)
C43 C42 Ru5 C41 131.2(12)
C41 C42 Ru5 Cl6 131.5(7)
C43 C42 Ru5 Cl6 -97.3(8)
C41 C42 Ru5 Cl5 50.8(8)
C43 C42 Ru5 Cl5 -178.0(7)
C44 C43 Ru5 N5 -56.7(10)
C42 C43 Ru5 N5 170.2(7)
C44 C43 Ru5 C46 66.5(9)
C42 C43 Ru5 C46 -66.6(8)
C44 C43 Ru5 C45 29.3(9)
C42 C43 Ru5 C45 -103.8(9)
C44 C43 Ru5 C42 133.1(13)
C42 C43 Ru5 C44 -133.1(13)
C44 C43 Ru5 C41 103.6(10)
C42 C43 Ru5 C41 -29.5(8)
C44 C43 Ru5 Cl6 -141.8(8)
C42 C43 Ru5 Cl6 85.2(8)
C44 C43 Ru5 Cl5 137.5(9)
C42 C43 Ru5 Cl5 4.5(15)
C43 C44 Ru5 N5 130.7(9)
C45 C44 Ru5 N5 -97.0(8)
C50 C44 Ru5 N5 15.5(14)
C43 C44 Ru5 C46 -103.2(10)
C45 C44 Ru5 C46 29.1(8)
C50 C44 Ru5 C46 141.6(15)
C43 C44 Ru5 C45 -132.3(13)
C50 C44 Ru5 C45 112.5(17)
C43 C44 Ru5 C42 -29.4(9)
C45 C44 Ru5 C42 102.9(9)
C50 C44 Ru5 C42 -144.6(16)
C45 C44 Ru5 C43 132.3(13)
C50 C44 Ru5 C43 -115.2(18)
C43 C44 Ru5 C41 -66.3(9)
C45 C44 Ru5 C41 66.0(9)
C50 C44 Ru5 C41 178.5(15)
C43 C44 Ru5 Cl6 47.4(10)
C45 C44 Ru5 Cl6 179.7(7)
C50 C44 Ru5 Cl6 -67.8(15)
C43 C44 Ru5 Cl5 -139.9(9)
C45 C44 Ru5 Cl5 -7.7(14)
C50 C44 Ru5 Cl5 104.8(15)
C42 C41 Ru5 N5 134.6(13)
C46 C41 Ru5 N5 1.6(18)
C47 C41 Ru5 N5 -115.7(16)
C42 C41 Ru5 C46 132.9(11)
C47 C41 Ru5 C46 -117.3(17)
C42 C41 Ru5 C45 103.5(9)
C46 C41 Ru5 C45 -29.5(8)
C47 C41 Ru5 C45 -146.8(16)
C46 C41 Ru5 C42 -132.9(11)
C47 C41 Ru5 C42 109.7(17)
C42 C41 Ru5 C43 30.3(8)
C46 C41 Ru5 C43 -102.6(8)
C47 C41 Ru5 C43 140.1(15)
C42 C41 Ru5 C44 66.6(8)
C46 C41 Ru5 C44 -66.3(8)
C47 C41 Ru5 C44 176.3(15)
C42 C41 Ru5 Cl6 -55.7(8)
C46 C41 Ru5 Cl6 171.3(6)
C47 C41 Ru5 Cl6 54.0(15)
C42 C41 Ru5 Cl5 -136.9(7)
C46 C41 Ru5 Cl5 90.2(7)
C47 C41 Ru5 Cl5 -27.2(14)
Ru6 Cl6 Ru5 N5 94.9(3)
Ru6 Cl6 Ru5 C46 -70.6(8)
Ru6 Cl6 Ru5 C45 -176.2(12)
Ru6 Cl6 Ru5 C42 -112.0(4)
Ru6 Cl6 Ru5 C43 -150.4(4)
Ru6 Cl6 Ru5 C44 -176.8(4)
Ru6 Cl6 Ru5 C41 -81.8(4)
Ru6 Cl6 Ru5 Cl5 6.28(12)
Ru6 Cl5 Ru5 N5 -89.7(3)
Ru6 Cl5 Ru5 C46 146.2(4)
Ru6 Cl5 Ru5 C45 174.7(4)
Ru6 Cl5 Ru5 C42 80.6(4)
Ru6 Cl5 Ru5 C43 77.4(10)
Ru6 Cl5 Ru5 C44 180(100)
Ru6 Cl5 Ru5 C41 108.7(4)
Ru6 Cl5 Ru5 Cl6 -6.26(12)
C94 N6 Ru6 C56 -111.5(10)
C96 N6 Ru6 C56 64.1(10)
C94 N6 Ru6 C55 -73.8(10)
C96 N6 Ru6 C55 101.8(10)
C94 N6 Ru6 C53 -30.8(15)
C96 N6 Ru6 C53 144.8(11)
C94 N6 Ru6 C52 -132.8(16)
C96 N6 Ru6 C52 43(2)
C94 N6 Ru6 C54 -42.6(11)
C96 N6 Ru6 C54 133.0(10)
C94 N6 Ru6 C51 -137.5(9)
C96 N6 Ru6 C51 38.1(11)
C94 N6 Ru6 Cl6 133.0(9)
C96 N6 Ru6 Cl6 -51.4(9)
C94 N6 Ru6 Cl5 51.1(9)
C96 N6 Ru6 Cl5 -133.3(9)
C51 C56 Ru6 N6 -143.2(8)
C55 C56 Ru6 N6 84.4(9)
C51 C56 Ru6 C55 132.4(12)
C51 C56 Ru6 C53 66.8(8)
C55 C56 Ru6 C53 -65.6(8)
C51 C56 Ru6 C52 30.2(8)
C55 C56 Ru6 C52 -102.2(9)
C51 C56 Ru6 C54 104.8(9)
C55 C56 Ru6 C54 -27.7(8)
C55 C56 Ru6 C51 -132.4(12)
C51 C56 Ru6 Cl6 -52.4(9)
C55 C56 Ru6 Cl6 175.1(7)
C51 C56 Ru6 Cl5 123.7(12)
C55 C56 Ru6 Cl5 -8.8(19)
C54 C55 Ru6 N6 127.8(8)
C56 C55 Ru6 N6 -97.8(9)
C54 C55 Ru6 C56 -134.4(12)
C54 C55 Ru6 C53 -30.6(8)
C56 C55 Ru6 C53 103.8(9)
C54 C55 Ru6 C52 -67.1(9)
C56 C55 Ru6 C52 67.4(9)
C56 C55 Ru6 C54 134.4(12)
C54 C55 Ru6 C51 -105.6(9)
C56 C55 Ru6 C51 28.9(8)
C54 C55 Ru6 Cl6 -144.3(8)
C56 C55 Ru6 Cl6 -9.8(14)
C54 C55 Ru6 Cl5 42.4(9)
C56 C55 Ru6 Cl5 176.8(7)
C52 C53 Ru6 N6 -151.5(8)
C54 C53 Ru6 N6 -17.7(14)
C52 C53 Ru6 C56 -66.8(8)
C54 C53 Ru6 C56 67.0(8)
C52 C53 Ru6 C55 -104.1(9)
C54 C53 Ru6 C55 29.8(8)
C54 C53 Ru6 C52 133.9(12)
C52 C53 Ru6 C54 -133.9(12)
C52 C53 Ru6 C51 -30.1(7)
C54 C53 Ru6 C51 103.8(9)
C52 C53 Ru6 Cl6 47.3(9)
C54 C53 Ru6 Cl6 -178.8(7)
C52 C53 Ru6 Cl5 127.6(7)
C54 C53 Ru6 Cl5 -98.5(8)
C53 C52 Ru6 N6 126.0(16)
C51 C52 Ru6 N6 -6.2(19)
C53 C52 Ru6 C56 103.1(8)
C51 C52 Ru6 C56 -29.0(7)
C53 C52 Ru6 C55 65.5(8)
C51 C52 Ru6 C55 -66.6(8)
C51 C52 Ru6 C53 -132.1(11)
C53 C52 Ru6 C54 28.7(8)
C51 C52 Ru6 C54 -103.4(8)
C53 C52 Ru6 C51 132.1(11)
C53 C52 Ru6 Cl6 -140.6(7)
C51 C52 Ru6 Cl6 87.3(7)
C53 C52 Ru6 Cl5 -58.2(8)
C51 C52 Ru6 Cl5 169.6(6)
C55 C54 Ru6 N6 -58.8(9)
C53 C54 Ru6 N6 170.6(8)
C60 C54 Ru6 N6 58.2(14)
C55 C54 Ru6 C56 28.2(8)
C53 C54 Ru6 C56 -102.4(9)
C60 C54 Ru6 C56 145.2(14)
C53 C54 Ru6 C55 -130.6(12)
C60 C54 Ru6 C55 117.1(16)
C55 C54 Ru6 C53 130.6(12)
C60 C54 Ru6 C53 -112.3(16)
C55 C54 Ru6 C52 102.7(9)
C53 C54 Ru6 C52 -27.9(8)
C60 C54 Ru6 C52 -140.2(14)
C55 C54 Ru6 C51 64.5(8)
C53 C54 Ru6 C51 -66.1(9)
C60 C54 Ru6 C51 -178.4(14)
C55 C54 Ru6 Cl6 133.5(10)
C53 C54 Ru6 Cl6 2.8(16)
C60 C54 Ru6 Cl6 -109.5(14)
C55 C54 Ru6 Cl5 -146.3(8)
C53 C54 Ru6 Cl5 83.1(8)
C60 C54 Ru6 Cl5 -29.2(13)
C56 C51 Ru6 N6 46.0(9)
C52 C51 Ru6 N6 177.8(7)
C57 C51 Ru6 N6 -70.5(14)
C52 C51 Ru6 C56 131.8(11)
C57 C51 Ru6 C56 -116.6(17)
C56 C51 Ru6 C55 -29.3(8)
C52 C51 Ru6 C55 102.5(8)
C57 C51 Ru6 C55 -145.9(15)
C56 C51 Ru6 C53 -103.0(9)
C52 C51 Ru6 C53 28.7(7)
C57 C51 Ru6 C53 140.4(14)
C56 C51 Ru6 C52 -131.8(11)
C57 C51 Ru6 C52 111.7(16)
C56 C51 Ru6 C54 -65.5(8)
C52 C51 Ru6 C54 66.3(8)
C57 C51 Ru6 C54 178.0(14)
C56 C51 Ru6 Cl6 134.3(8)
C52 C51 Ru6 Cl6 -93.9(7)
C57 C51 Ru6 Cl6 17.8(13)
C56 C51 Ru6 Cl5 -151.0(7)
C52 C51 Ru6 Cl5 -19.2(11)
C57 C51 Ru6 Cl5 92.5(15)
Ru5 Cl6 Ru6 N6 -92.2(3)
Ru5 Cl6 Ru6 C56 172.5(4)
Ru5 Cl6 Ru6 C55 179(20)
Ru5 Cl6 Ru6 C53 78.5(5)
Ru5 Cl6 Ru6 C52 104.9(4)
Ru5 Cl6 Ru6 C54 76.4(11)
Ru5 Cl6 Ru6 C51 143.8(4)
Ru5 Cl6 Ru6 Cl5 -6.32(12)
Ru5 Cl5 Ru6 N6 95.2(3)
Ru5 Cl5 Ru6 C56 -170.2(14)
Ru5 Cl5 Ru6 C55 -176.7(5)
Ru5 Cl5 Ru6 C53 -114.5(3)
Ru5 Cl5 Ru6 C52 -83.6(4)
Ru5 Cl5 Ru6 C54 -152.5(4)
Ru5 Cl5 Ru6 C51 -70.8(7)
Ru5 Cl5 Ru6 Cl6 6.29(12)
O116 S106 C106 F116 -177.1(14)
O117 S106 C106 F116 -59.4(16)
O118 S106 C106 F116 62.0(16)
O116 S106 C106 F117 -56.5(18)
O117 S106 C106 F117 61.3(19)
O118 S106 C106 F117 -177.3(17)
O116 S106 C106 F118 63.6(17)
O117 S106 C106 F118 -178.6(15)
O118 S106 C106 F118 -57.2(17)
O115 S105 C105 F115 -62.2(18)
O114 S105 C105 F115 174.1(16)
O113 S105 C105 F115 55.3(18)
O115 S105 C105 F114 175.6(17)
O114 S105 C105 F114 51.9(19)
O113 S105 C105 F114 -66.9(19)
O115 S105 C105 F113 55(2)
O114 S105 C105 F113 -69.1(19)
O113 S105 C105 F113 172.1(17)
O111 S104 C104 F110 -63(2)
O110 S104 C104 F110 -177.2(18)
O112 S104 C104 F110 68.3(19)
O111 S104 C104 F111 173.2(17)
O110 S104 C104 F111 58.6(19)
O112 S104 C104 F111 -55.8(18)
O111 S104 C104 F112 48.7(17)
O110 S104 C104 F112 -65.8(17)
O112 S104 C104 F112 179.7(15)
O106 S102 C102 F105 -69.9(17)
O105 S102 C102 F105 172.7(16)
O104 S102 C102 F105 53.4(17)
O106 S102 C102 F106 57.2(19)
O105 S102 C102 F106 -60.2(19)
O104 S102 C102 F106 -179.5(17)
O106 S102 C102 F104 174.9(14)
O105 S102 C102 F104 57.5(15)
O104 S102 C102 F104 -61.8(15)
O108 S103 C103 F108 62.4
O109 S103 C103 F108 -177.2
O107 S103 C103 F108 -57.2
O108 S103 C103 F107 -57.9
O109 S103 C103 F107 62.5
O107 S103 C103 F107 -177.5
O108 S103 C103 F109 -177.8
O109 S103 C103 F109 -57.4
O107 S103 C103 F109 62.5
O102 S101 C101 F102 62.4
O103 S101 C101 F102 -177.2
O101 S101 C101 F102 -57.2
O102 S101 C101 F101 -57.9
O103 S101 C101 F101 62.5
O101 S101 C101 F101 -177.5
O102 S101 C101 F103 -177.8
O103 S101 C101 F103 -57.4
O101 S101 C101 F103 62.5
